data_7040835
loop_
_publ_author_name
'Cooke, Michael W.'
'Santoni, Marie-Pierre'
'Hasenknopf, Bernold'
'Hanan, Garry S.'

_publ_section_title
;
 Heteroleptic ruthenium(ii) chromophores based on tunable polytopic
 4'-(benzamidinato)-2,2':6',2''-terpyridines.
;
_journal_issue 44
_journal_name_full 'Dalton transactions (Cambridge, England : 2003)'
_journal_page_first 17850
_journal_page_last 17858
_journal_paper_doi 10.1039/c6dt03169b
_journal_volume 45
_journal_year 2016
_chemical_absolute_configuration none
_chemical_formula_moiety 'C43 H41 N8 Ru, 2(C24 H20 B), F6 P'
_chemical_formula_sum 'C91 H81 B2 F6 N8 P Ru'
_chemical_formula_weight 1554.29
_space_group_crystal_system monoclinic
_space_group_IT_number 4
_space_group_name_Hall 'P 2yb'
_space_group_name_H-M_alt 'P 1 21 1'
_symmetry_space_group_name_Hall 'P 2yb'
_symmetry_space_group_name_H-M 'P 1 21 1'
_atom_sites_solution_hydrogens geom
_atom_sites_solution_primary direct
_atom_sites_solution_secondary difmap
_audit_creation_method SHELXL-2016/4
_audit_update_record
;
2016-09-16 deposited with the CCDC.
2016-10-10 downloaded from the CCDC.
;
_cell_angle_alpha 90
_cell_angle_beta 94.336(3)
_cell_angle_gamma 90
_cell_formula_units_Z 4
_cell_length_a 18.6928(8)
_cell_length_b 22.4646(7)
_cell_length_c 21.6484(8)
_cell_measurement_reflns_used 7647
_cell_measurement_temperature 220(2)
_cell_measurement_theta_max 72.72
_cell_measurement_theta_min 2.84
_cell_volume 9064.7(6)
_computing_cell_refinement 'SMART (Bruker, 1999)'
_computing_data_collection 'SAINT (Bruker, 1999)'
_computing_data_reduction 'SAINT (Bruker, 1999)'
_computing_molecular_graphics 'SHELXL-2016/4 (Sheldrick, 2016) and XP (Bruker, 1999)'
_computing_publication_material 'SHELXL-2016/4 and SHELXLE(Sheldrick, 2016)'
_computing_structure_refinement 'SHELXL-2016/4 (Sheldrick, 2016)'
_computing_structure_solution 'SHELXL-2016/4 (Sheldrick, 2016)'
_diffrn_ambient_temperature 220(2)
_diffrn_detector_area_resol_mean 5.5
_diffrn_measured_fraction_theta_full 0.992
_diffrn_measured_fraction_theta_max 0.979
_diffrn_measurement_device_type 'Bruker AXS Smart 2K/Platform'
_diffrn_measurement_method \w
_diffrn_radiation_type CuK\a
_diffrn_radiation_wavelength 1.54178
_diffrn_reflns_av_R_equivalents 0.0508
_diffrn_reflns_av_unetI/netI 0.0901
_diffrn_reflns_Laue_measured_fraction_full 0.992
_diffrn_reflns_Laue_measured_fraction_max 0.979
_diffrn_reflns_limit_h_max 23
_diffrn_reflns_limit_h_min -23
_diffrn_reflns_limit_k_max 27
_diffrn_reflns_limit_k_min -27
_diffrn_reflns_limit_l_max 26
_diffrn_reflns_limit_l_min -26
_diffrn_reflns_number 72812
_diffrn_reflns_point_group_measured_fraction_full 0.994
_diffrn_reflns_point_group_measured_fraction_max 0.981
_diffrn_reflns_theta_full 67.679
_diffrn_reflns_theta_max 72.812
_diffrn_reflns_theta_min 2.047
_diffrn_source 'Sealed Tube'
_exptl_absorpt_coefficient_mu 2.033
_exptl_absorpt_correction_T_max 0.7400
_exptl_absorpt_correction_T_min 0.5700
_exptl_absorpt_correction_type multi-scan
_exptl_absorpt_process_details 'Sadabs (Sheldrick,1996)'
_exptl_crystal_colour red
_exptl_crystal_density_diffrn 1.139
_exptl_crystal_density_meas ?
_exptl_crystal_density_method 'not measured'
_exptl_crystal_description block
_exptl_crystal_F_000 3224
_exptl_crystal_size_max 0.540
_exptl_crystal_size_mid 0.480
_exptl_crystal_size_min 0.200
_refine_diff_density_max 1.785
_refine_diff_density_min -0.571
_refine_diff_density_rms 0.083
_refine_ls_abs_structure_details
;
 Refined as an inversion twin.
;
_refine_ls_abs_structure_Flack 0.564(10)
_refine_ls_extinction_method none
_refine_ls_goodness_of_fit_ref 0.857
_refine_ls_hydrogen_treatment constr
_refine_ls_matrix_type full
_refine_ls_number_parameters 1966
_refine_ls_number_reflns 33931
_refine_ls_number_restraints 1344
_refine_ls_restrained_S_all 0.858
_refine_ls_R_factor_all 0.1058
_refine_ls_R_factor_gt 0.0647
_refine_ls_shift/su_max 0.002
_refine_ls_shift/su_mean 0.000
_refine_ls_structure_factor_coef Fsqd
_refine_ls_weighting_details 'w=1/[\s^2^(Fo^2^)+(0.0828P)^2^] where P=(Fo^2^+2Fc^2^)/3'
_refine_ls_weighting_scheme calc
_refine_ls_wR_factor_gt 0.1421
_refine_ls_wR_factor_ref 0.1564
_reflns_Friedel_coverage 0.951
_reflns_Friedel_fraction_full 0.996
_reflns_Friedel_fraction_max 0.983
_reflns_number_gt 18757
_reflns_number_total 33931
_reflns_threshold_expression 'I > 2\s(I)'
_cod_data_source_file c6dt03169b2.cif
_cod_data_source_block gary25
_cod_depositor_comments
;
The following automatic conversions were performed:

'_exptl_crystal_density_meas' value 'none' was changed to '?' - the
value is perceived as not measured.

Automatic conversion script
Id: cif_fix_values 4268 2015-11-12 08:31:59Z antanas 

 Adding full bibliography for 7040835.cif.
;
_cod_database_code 7040835
_shelx_shelxl_version_number 2016/4
_shelx_space_group_comment
;
The symmetry employed for this shelxl refinement is uniquely defined
by the following loop, which should always be used as a source of
symmetry information in preference to the above space-group names.
They are only intended as comments.
;
_shelx_estimated_absorpt_t_min 0.407
_shelx_estimated_absorpt_t_max 0.687
_exptl_absorpt_special_details
;
X-ray crystallographic data for I were collected from a single crystal
sample, which was mounted on a loop fiber. Data were collected using
a Bruker Platform diffractometer, equipped with a Bruker SMART 2K
Charged-Coupled Device (CCD) Area Detector using the program SMART and
normal focus sealed tube source graphite monochromated Cu-K\a radiation.
The crystal-to-detector distance was 4.908 cm, and the data collection
was carried out in 512 x 512 pixel mode, utilizing 4 x 4 pixel binning.
The initial unit cell parameters were determined by a least-squares fit
of the angular setting of strong reflections, collected by a 9.0 degree
scan in 30 frames over four different parts of the reciprocal space
(120 frames total).  One complete sphere of data was collected, to
better than 0.8\%A resolution.  Upon completion of the data collection,
the first 101 frames were recollected in order to improve the decay
correction analysis.
;

loop_
_space_group_symop_operation_xyz
'x, y, z'
'-x, y+1/2, -z'

loop_
_atom_site_label
_atom_site_type_symbol
_atom_site_fract_x
_atom_site_fract_y
_atom_site_fract_z
_atom_site_U_iso_or_equiv
_atom_site_adp_type
_atom_site_occupancy
_atom_site_site_symmetry_order
_atom_site_calc_flag
_atom_site_refinement_flags_posn
_atom_site_refinement_flags_adp
RU1 Ru 0.49536(3) 0.13142(2) 0.24949(3) 0.0369(2) Uani 1 1 d . U
N11 N 0.4164(4) 0.1487(3) 0.3110(3) 0.0371(19) Uani 1 1 d . U
C12 C 0.3784(5) 0.1099(4) 0.3394(5) 0.048(3) Uani 1 1 d . U
H12 H 0.387915 0.069121 0.334428 0.058 Uiso 1 1 calc R U
C13 C 0.3253(6) 0.1262(5) 0.3760(5) 0.066(3) Uani 1 1 d . U
H13 H 0.299878 0.097152 0.396609 0.080 Uiso 1 1 calc R U
C14 C 0.3094(6) 0.1858(5) 0.3825(5) 0.068(3) Uani 1 1 d . U
H14 H 0.272653 0.197892 0.407051 0.082 Uiso 1 1 calc R U
C15 C 0.3489(5) 0.2272(4) 0.3522(4) 0.051(2) Uani 1 1 d . U
H15 H 0.339440 0.268021 0.356420 0.061 Uiso 1 1 calc R U
C16 C 0.4016(5) 0.2088(4) 0.3159(4) 0.043(2) Uani 1 1 d . U
C17 C 0.4483(5) 0.2478(3) 0.2816(4) 0.035(2) Uani 1 1 d . U
N18 N 0.4951(3) 0.2225(3) 0.2485(3) 0.032(2) Uani 1 1 d . U
C19 C 0.5382(5) 0.2487(4) 0.2144(4) 0.035(2) Uani 1 1 d . U
C110 C 0.5360(5) 0.3114(4) 0.2116(4) 0.041(2) Uani 1 1 d . U
H110 H 0.566393 0.332235 0.186498 0.049 Uiso 1 1 calc R U
C111 C 0.4891(5) 0.3419(4) 0.2458(4) 0.047(3) Uani 1 1 d . U
C112 C 0.4441(5) 0.3101(4) 0.2819(4) 0.041(2) Uani 1 1 d . U
H112 H 0.411560 0.329914 0.305870 0.050 Uiso 1 1 calc R U
C113 C 0.5875(5) 0.2103(4) 0.1835(4) 0.042(2) Uani 1 1 d . U
N114 N 0.5755(4) 0.1498(3) 0.1897(3) 0.042(2) Uani 1 1 d . U
C115 C 0.6188(5) 0.1116(5) 0.1671(5) 0.056(3) Uani 1 1 d . U
H115 H 0.610732 0.070852 0.173408 0.068 Uiso 1 1 calc R U
C116 C 0.6773(5) 0.1284(5) 0.1336(5) 0.071(3) Uani 1 1 d . U
H116 H 0.706603 0.099445 0.116846 0.085 Uiso 1 1 calc R U
C117 C 0.6907(5) 0.1887(5) 0.1258(5) 0.068(3) Uani 1 1 d . U
H117 H 0.729112 0.201825 0.103668 0.081 Uiso 1 1 calc R U
C118 C 0.6446(5) 0.2294(4) 0.1521(4) 0.048(2) Uani 1 1 d . U
H118 H 0.653030 0.270475 0.148236 0.058 Uiso 1 1 calc R U
C119 C 0.4851(5) 0.4086(4) 0.2443(5) 0.061(3) Uani 1 1 d . U
C120 C 0.4725(5) 0.4412(4) 0.2981(5) 0.068(3) Uani 1 1 d . U
H120 H 0.465042 0.420170 0.334602 0.081 Uiso 1 1 calc R U
C121 C 0.4706(5) 0.5017(4) 0.2997(6) 0.079(3) Uani 1 1 d . U
H121 H 0.460361 0.522286 0.335760 0.095 Uiso 1 1 calc R U
C122 C 0.4847(6) 0.5323(4) 0.2450(6) 0.078(3) Uani 1 1 d . U
C123 C 0.5010(6) 0.5017(5) 0.1925(6) 0.085(3) Uani 1 1 d . U
H123 H 0.513400 0.522532 0.157162 0.102 Uiso 1 1 calc R U
C124 C 0.4991(5) 0.4410(4) 0.1923(5) 0.066(3) Uani 1 1 d . U
H124 H 0.507625 0.420552 0.155708 0.079 Uiso 1 1 calc R U
C125 C 0.4857(6) 0.6012(5) 0.2440(5) 0.083(4) Uani 1 1 d D U
N126 N 0.4526(5) 0.6263(4) 0.1949(5) 0.087(3) Uani 1 1 d D U
H126 H 0.429938 0.603235 0.167767 0.105 Uiso 1 1 calc R U
C127 C 0.4513(6) 0.6901(4) 0.1827(6) 0.092(4) Uani 1 1 d D U
H12A H 0.414493 0.698515 0.149162 0.111 Uiso 1 1 calc R U
H12B H 0.437935 0.711063 0.219798 0.111 Uiso 1 1 calc R U
C128 C 0.5197(5) 0.7126(4) 0.1656(6) 0.092(4) Uani 1 1 d D U
H12C H 0.533002 0.690862 0.128851 0.111 Uiso 1 1 calc R U
H12D H 0.556151 0.703869 0.199293 0.111 Uiso 1 1 calc R U
C129 C 0.5216(6) 0.7794(4) 0.1516(6) 0.095(4) Uani 1 1 d D U
H12E H 0.486089 0.788665 0.117975 0.143 Uiso 1 1 calc R U
H12F H 0.568876 0.790282 0.139818 0.143 Uiso 1 1 calc R U
H12G H 0.510946 0.801589 0.188270 0.143 Uiso 1 1 calc R U
N130 N 0.5157(5) 0.6312(4) 0.2913(4) 0.087(3) Uani 1 1 d D U
H130 H 0.504023 0.668574 0.293035 0.104 Uiso 1 1 calc R U
C131 C 0.5656(6) 0.6100(5) 0.3407(6) 0.103(4) Uani 1 1 d D U
H13A H 0.587059 0.572601 0.327818 0.124 Uiso 1 1 calc R U
H13B H 0.539434 0.601674 0.377250 0.124 Uiso 1 1 calc R U
C132 C 0.6230(8) 0.6528(6) 0.3574(7) 0.148(6) Uani 1 1 d D U
H13C H 0.602407 0.690644 0.370043 0.177 Uiso 1 1 calc R U
H13D H 0.651093 0.660275 0.321811 0.177 Uiso 1 1 calc R U
C133 C 0.6729(8) 0.6255(8) 0.4131(7) 0.194(8) Uani 1 1 d D U
H13E H 0.711277 0.653234 0.424924 0.292 Uiso 1 1 calc R U
H13F H 0.644625 0.618486 0.448147 0.292 Uiso 1 1 calc R U
H13G H 0.693132 0.588228 0.400092 0.292 Uiso 1 1 calc R U
N21 N 0.5764(4) 0.1109(3) 0.3166(3) 0.037(2) Uani 1 1 d . U
C22 C 0.6219(5) 0.1494(5) 0.3468(5) 0.054(3) Uani 1 1 d . U
H22 H 0.614965 0.190442 0.340159 0.065 Uiso 1 1 calc R U
C23 C 0.6781(6) 0.1311(7) 0.3870(5) 0.074(3) Uani 1 1 d . U
H23 H 0.707608 0.159209 0.408639 0.088 Uiso 1 1 calc R U
C24 C 0.6911(6) 0.0688(5) 0.3953(5) 0.067(3) Uani 1 1 d . U
H24 H 0.730534 0.054758 0.420587 0.081 Uiso 1 1 calc R U
C25 C 0.6427(6) 0.0297(5) 0.3643(5) 0.058(3) Uani 1 1 d . U
H25 H 0.648118 -0.011484 0.370388 0.070 Uiso 1 1 calc R U
C26 C 0.5873(5) 0.0507(4) 0.3250(4) 0.041(2) Uani 1 1 d . U
C27 C 0.5353(5) 0.0124(5) 0.2898(4) 0.044(2) Uani 1 1 d . U
N28 N 0.4899(4) 0.0458(4) 0.2506(3) 0.046(3) Uani 1 1 d . U
C29 C 0.4394(5) 0.0159(5) 0.2127(5) 0.053(3) Uani 1 1 d . U
C210 C 0.4315(6) -0.0441(5) 0.2164(5) 0.068(3) Uani 1 1 d . U
H210 H 0.395017 -0.062837 0.191175 0.082 Uiso 1 1 calc R U
C211 C 0.4761(7) -0.0785(5) 0.2566(5) 0.073(4) Uani 1 1 d . U
H211 H 0.470547 -0.119959 0.259448 0.088 Uiso 1 1 calc R U
C212 C 0.5302(6) -0.0476(4) 0.2927(5) 0.064(3) Uani 1 1 d . U
H212 H 0.563110 -0.069080 0.319132 0.077 Uiso 1 1 calc R U
C213 C 0.3955(5) 0.0575(4) 0.1747(4) 0.042(2) Uani 1 1 d . U
N214 N 0.4148(4) 0.1165(3) 0.1813(4) 0.044(2) Uani 1 1 d . U
C215 C 0.3783(5) 0.1577(4) 0.1462(4) 0.050(3) Uani 1 1 d . U
H215 H 0.391224 0.197944 0.151078 0.060 Uiso 1 1 calc R U
C216 C 0.3232(6) 0.1428(5) 0.1038(5) 0.059(3) Uani 1 1 d . U
H216 H 0.299167 0.172594 0.079849 0.071 Uiso 1 1 calc R U
C217 C 0.3027(6) 0.0831(6) 0.0960(5) 0.073(4) Uani 1 1 d . U
H217 H 0.264449 0.072083 0.067626 0.088 Uiso 1 1 calc R U
C218 C 0.3404(6) 0.0413(5) 0.1312(5) 0.066(3) Uani 1 1 d . U
H218 H 0.328770 0.000813 0.125913 0.079 Uiso 1 1 calc R U
RU3 Ru 1.00770(4) 0.00613(2) 0.74988(3) 0.0423(2) Uani 1 1 d . U
N31 N 0.9264(4) 0.0210(3) 0.6820(4) 0.045(2) Uani 1 1 d . U
C32 C 0.8888(5) -0.0190(4) 0.6480(4) 0.051(3) Uani 1 1 d . U
H32 H 0.900812 -0.059443 0.653079 0.062 Uiso 1 1 calc R U
C33 C 0.8335(6) -0.0039(5) 0.6059(5) 0.063(3) Uani 1 1 d . U
H33 H 0.807300 -0.033691 0.583641 0.076 Uiso 1 1 calc R U
C34 C 0.8166(5) 0.0542(4) 0.5964(5) 0.055(3) Uani 1 1 d . U
H34 H 0.779534 0.064973 0.566788 0.066 Uiso 1 1 calc R U
C35 C 0.8544(5) 0.0975(4) 0.6306(5) 0.050(3) Uani 1 1 d . U
H35 H 0.842499 0.137991 0.626132 0.061 Uiso 1 1 calc R U
C36 C 0.9114(5) 0.0788(4) 0.6722(5) 0.043(3) Uani 1 1 d . U
C37 C 0.9543(5) 0.1203(4) 0.7099(4) 0.037(2) Uani 1 1 d . U
N38 N 1.0039(4) 0.0970(3) 0.7487(3) 0.042(2) Uani 1 1 d . U
C39 C 1.0509(5) 0.1242(4) 0.7875(4) 0.038(2) Uani 1 1 d . U
C310 C 1.0475(5) 0.1871(4) 0.7909(4) 0.048(2) Uani 1 1 d . U
H310 H 1.078210 0.208663 0.819133 0.057 Uiso 1 1 calc R U
C311 C 0.9964(5) 0.2161(5) 0.7505(4) 0.047(2) Uani 1 1 d . U
C312 C 0.9509(5) 0.1834(4) 0.7088(5) 0.049(3) Uani 1 1 d . U
H312 H 0.918461 0.203033 0.680388 0.059 Uiso 1 1 calc R U
C313 C 1.0992(5) 0.0862(4) 0.8270(5) 0.045(3) Uani 1 1 d . U
N314 N 1.0899(4) 0.0268(3) 0.8176(3) 0.040(2) Uani 1 1 d . U
C315 C 1.1323(5) -0.0103(4) 0.8515(5) 0.051(3) Uani 1 1 d . U
H315 H 1.124811 -0.051569 0.847320 0.061 Uiso 1 1 calc R U
C316 C 1.1878(5) 0.0104(5) 0.8932(4) 0.051(3) Uani 1 1 d . U
H316 H 1.218215 -0.016628 0.915507 0.061 Uiso 1 1 calc R U
C317 C 1.1968(6) 0.0685(5) 0.9008(5) 0.063(3) Uani 1 1 d . U
H317 H 1.232903 0.082673 0.929658 0.076 Uiso 1 1 calc R U
C318 C 1.1546(5) 0.1078(4) 0.8674(4) 0.044(3) Uani 1 1 d . U
H318 H 1.162592 0.148978 0.871542 0.053 Uiso 1 1 calc R U
C319 C 0.9918(4) 0.2823(3) 0.7514(4) 0.047(2) Uani 1 1 d . U
C320 C 0.9872(5) 0.3100(4) 0.8091(5) 0.065(3) Uani 1 1 d . U
H320 H 0.988598 0.286767 0.845232 0.078 Uiso 1 1 calc R U
C321 C 0.9805(6) 0.3712(4) 0.8132(5) 0.073(3) Uani 1 1 d . U
H321 H 0.975268 0.389726 0.851549 0.088 Uiso 1 1 calc R U
C322 C 0.9817(5) 0.4046(4) 0.7595(5) 0.069(3) Uani 1 1 d . U
C323 C 0.9868(6) 0.3776(5) 0.7027(6) 0.087(4) Uani 1 1 d . U
H323 H 0.986538 0.401058 0.666731 0.105 Uiso 1 1 calc R U
C324 C 0.9924(5) 0.3157(4) 0.6982(5) 0.063(3) Uani 1 1 d . U
H324 H 0.996390 0.297284 0.659664 0.076 Uiso 1 1 calc R U
C325 C 0.9745(6) 0.4710(4) 0.7641(6) 0.104(5) Uani 1 1 d D U
N326 N 0.9158(5) 0.4949(4) 0.7374(6) 0.143(5) Uani 1 1 d D U
H326 H 0.883851 0.470685 0.720235 0.172 Uiso 1 1 calc R U
C327 C 0.8998(8) 0.5579(5) 0.7341(7) 0.149(7) Uani 1 1 d D U
H32A H 0.872112 0.567056 0.695020 0.179 Uiso 1 1 calc R U
H32B H 0.944429 0.580917 0.735875 0.179 Uiso 1 1 calc R U
C328 C 0.8578(10) 0.5738(7) 0.7871(8) 0.177(8) Uani 1 1 d D U
H32C H 0.888222 0.573363 0.825998 0.212 Uiso 1 1 calc R U
H32D H 0.817877 0.546038 0.790516 0.212 Uiso 1 1 calc R U
C329 C 0.8291(13) 0.6391(8) 0.7715(11) 0.303(14) Uani 1 1 d D U
H32E H 0.867837 0.663305 0.757859 0.454 Uiso 1 1 calc R U
H32F H 0.811254 0.656682 0.808324 0.454 Uiso 1 1 calc R U
H32G H 0.790559 0.637188 0.738950 0.454 Uiso 1 1 calc R U
N330 N 1.0284(5) 0.5041(5) 0.7880(5) 0.119(4) Uani 1 1 d D U
H330 H 1.019045 0.541428 0.794477 0.142 Uiso 1 1 calc R U
C331 C 1.1012(6) 0.4845(6) 0.8046(7) 0.127(6) Uani 1 1 d D U
H33A H 1.118498 0.505397 0.842609 0.153 Uiso 1 1 calc R U
H33B H 1.099612 0.442011 0.814620 0.153 Uiso 1 1 calc R U
C332 C 1.1535(11) 0.4926(11) 0.7601(11) 0.270(14) Uani 1 1 d D U
H33C H 1.152576 0.457213 0.733530 0.323 Uiso 1 1 calc R U
H33D H 1.201014 0.494169 0.782536 0.323 Uiso 1 1 calc R U
C333 C 1.1456(16) 0.5479(12) 0.7177(12) 0.340(18) Uani 1 1 d D U
H33E H 1.183897 0.548326 0.689881 0.510 Uiso 1 1 calc R U
H33F H 1.099639 0.546575 0.693737 0.510 Uiso 1 1 calc R U
H33G H 1.148269 0.583678 0.742936 0.510 Uiso 1 1 calc R U
N41 N 0.9357(5) -0.0098(4) 0.8160(4) 0.060(3) Uani 1 1 d . U
C42 C 0.9035(7) 0.0305(5) 0.8489(6) 0.077(4) Uani 1 1 d . U
H42 H 0.912172 0.070951 0.841309 0.093 Uiso 1 1 calc R U
C43 C 0.8596(9) 0.0165(7) 0.8922(7) 0.126(5) Uani 1 1 d . U
H43 H 0.837972 0.046407 0.914756 0.151 Uiso 1 1 calc R U
C44 C 0.8456(8) -0.0455(7) 0.9039(7) 0.123(5) Uani 1 1 d . U
H44 H 0.813946 -0.057312 0.933387 0.147 Uiso 1 1 calc R U
C45 C 0.8803(6) -0.0859(5) 0.8705(6) 0.077(3) Uani 1 1 d . U
H45 H 0.873068 -0.126747 0.877024 0.092 Uiso 1 1 calc R U
C46 C 0.9254(6) -0.0683(5) 0.8276(5) 0.055(3) Uani 1 1 d . U
C47 C 0.9641(6) -0.1096(5) 0.7920(6) 0.059(3) Uani 1 1 d . U
N48 N 1.0080(4) -0.0791(5) 0.7511(4) 0.054(3) Uani 1 1 d . U
C49 C 1.0480(6) -0.1121(5) 0.7119(5) 0.056(3) Uani 1 1 d . U
C410 C 1.0441(7) -0.1728(6) 0.7109(7) 0.078(4) Uani 1 1 d . U
H410 H 1.068738 -0.194217 0.681765 0.093 Uiso 1 1 calc R U
C411 C 1.0059(7) -0.2021(9) 0.7504(6) 0.094(6) Uani 1 1 d . U
H411 H 1.005808 -0.243902 0.750497 0.113 Uiso 1 1 calc R U
C412 C 0.9656(7) -0.1708(6) 0.7921(6) 0.082(4) Uani 1 1 d . U
H412 H 0.939395 -0.191965 0.820277 0.098 Uiso 1 1 calc R U
C413 C 1.0874(5) -0.0717(5) 0.6735(5) 0.047(3) Uani 1 1 d . U
N414 N 1.0789(5) -0.0122(4) 0.6851(4) 0.060(3) Uani 1 1 d . U
C415 C 1.1146(6) 0.0256(5) 0.6517(6) 0.065(3) Uani 1 1 d . U
H415 H 1.109372 0.066616 0.658580 0.078 Uiso 1 1 calc R U
C416 C 1.1589(6) 0.0075(7) 0.6074(6) 0.084(4) Uani 1 1 d . U
H416 H 1.183491 0.035914 0.585143 0.101 Uiso 1 1 calc R U
C417 C 1.1675(7) -0.0540(6) 0.5955(6) 0.088(4) Uani 1 1 d . U
H417 H 1.196746 -0.067861 0.565020 0.105 Uiso 1 1 calc R U
C418 C 1.1304(6) -0.0925(5) 0.6313(6) 0.074(3) Uani 1 1 d . U
H418 H 1.135237 -0.133861 0.626144 0.088 Uiso 1 1 calc R U
B5 B 0.3575(6) 0.8831(4) 0.9948(5) 0.040(3) Uani 1 1 d . U
C511 C 0.3084(5) 0.8800(4) 0.9270(4) 0.042(2) Uani 1 1 d . U
C512 C 0.2434(5) 0.8476(4) 0.9215(5) 0.050(3) Uani 1 1 d . U
H512 H 0.225632 0.831740 0.957508 0.060 Uiso 1 1 calc R U
C513 C 0.2054(5) 0.8385(5) 0.8658(6) 0.063(3) Uani 1 1 d . U
H513 H 0.162914 0.815971 0.863773 0.075 Uiso 1 1 calc R U
C514 C 0.2307(6) 0.8635(5) 0.8107(5) 0.070(3) Uani 1 1 d . U
H514 H 0.204596 0.857990 0.772234 0.084 Uiso 1 1 calc R U
C515 C 0.2929(7) 0.8954(5) 0.8144(5) 0.071(3) Uani 1 1 d . U
H515 H 0.310012 0.912427 0.778776 0.085 Uiso 1 1 calc R U
C516 C 0.3322(5) 0.9025(4) 0.8743(4) 0.050(2) Uani 1 1 d . U
H516 H 0.375782 0.923567 0.876577 0.060 Uiso 1 1 calc R U
C521 C 0.3071(5) 0.8805(4) 1.0527(5) 0.046(2) Uani 1 1 d . U
C522 C 0.3296(6) 0.8479(5) 1.1100(5) 0.058(3) Uani 1 1 d . U
H522 H 0.371735 0.824943 1.112524 0.070 Uiso 1 1 calc R U
C523 C 0.2895(7) 0.8514(6) 1.1580(6) 0.075(4) Uani 1 1 d . U
H523 H 0.305803 0.830400 1.193896 0.090 Uiso 1 1 calc R U
C524 C 0.2257(7) 0.8832(6) 1.1604(6) 0.088(4) Uani 1 1 d . U
H524 H 0.198327 0.882851 1.195068 0.105 Uiso 1 1 calc R U
C525 C 0.2060(7) 0.9156(5) 1.1064(6) 0.074(4) Uani 1 1 d . U
H525 H 0.164648 0.939508 1.105890 0.089 Uiso 1 1 calc R U
C526 C 0.2437(6) 0.9145(5) 1.0538(5) 0.054(3) Uani 1 1 d . U
H526 H 0.227034 0.936493 1.018695 0.064 Uiso 1 1 calc R U
C531 C 0.4033(6) 0.9464(4) 1.0049(5) 0.049(3) Uani 1 1 d . U
C532 C 0.4583(6) 0.9498(5) 1.0498(6) 0.063(3) Uani 1 1 d . U
H532 H 0.470803 0.915049 1.072360 0.075 Uiso 1 1 calc R U
C533 C 0.4962(6) 1.0002(6) 1.0640(6) 0.074(4) Uani 1 1 d . U
H533 H 0.532793 0.999679 1.096205 0.088 Uiso 1 1 calc R U
C534 C 0.4812(7) 1.0530(6) 1.0309(6) 0.078(4) Uani 1 1 d . U
H534 H 0.507529 1.087909 1.040192 0.093 Uiso 1 1 calc R U
C535 C 0.4276(7) 1.0522(5) 0.9851(6) 0.074(4) Uani 1 1 d . U
H535 H 0.416512 1.086522 0.961358 0.089 Uiso 1 1 calc R U
C536 C 0.3887(5) 0.9990(5) 0.9737(5) 0.057(3) Uani 1 1 d . U
H536 H 0.350450 0.999463 0.942929 0.069 Uiso 1 1 calc R U
C541 C 0.4140(6) 0.8268(4) 0.9912(4) 0.049(3) Uani 1 1 d . U
C542 C 0.4823(5) 0.8334(5) 0.9697(5) 0.058(3) Uani 1 1 d . U
H542 H 0.498148 0.871443 0.958868 0.069 Uiso 1 1 calc R U
C543 C 0.5268(7) 0.7851(6) 0.9642(6) 0.081(4) Uani 1 1 d . U
H543 H 0.573004 0.791784 0.951346 0.097 Uiso 1 1 calc R U
C544 C 0.5070(7) 0.7270(5) 0.9768(6) 0.077(4) Uani 1 1 d . U
H544 H 0.538008 0.694608 0.972324 0.092 Uiso 1 1 calc R U
C545 C 0.4373(7) 0.7197(4) 0.9966(5) 0.073(3) Uani 1 1 d . U
H545 H 0.420592 0.681237 1.004985 0.087 Uiso 1 1 calc R U
C546 C 0.3928(5) 0.7687(4) 1.0038(4) 0.050(2) Uani 1 1 d . U
H546 H 0.346940 0.762365 1.017729 0.060 Uiso 1 1 calc R U
B6 B 0.6445(6) 0.8789(5) 0.5086(5) 0.039(2) Uani 1 1 d . U
C611 C 0.6049(6) 0.9443(5) 0.5064(5) 0.052(3) Uani 1 1 d . U
C612 C 0.6313(6) 0.9949(5) 0.5368(6) 0.075(4) Uani 1 1 d . U
H612 H 0.673726 0.992331 0.562834 0.090 Uiso 1 1 calc R U
C613 C 0.5959(8) 1.0503(6) 0.5296(7) 0.101(5) Uani 1 1 d . U
H613 H 0.614906 1.083991 0.550740 0.121 Uiso 1 1 calc R U
C614 C 0.5339(8) 1.0553(7) 0.4918(8) 0.099(5) Uani 1 1 d . U
H614 H 0.509977 1.092043 0.487382 0.118 Uiso 1 1 calc R U
C615 C 0.5072(7) 1.0064(7) 0.4606(7) 0.090(4) Uani 1 1 d . U
H615 H 0.465371 1.009163 0.433866 0.108 Uiso 1 1 calc R U
C616 C 0.5423(6) 0.9530(5) 0.4689(6) 0.066(3) Uani 1 1 d . U
H616 H 0.522347 0.919848 0.447496 0.079 Uiso 1 1 calc R U
C621 C 0.6851(5) 0.8762(4) 0.4454(5) 0.049(3) Uani 1 1 d . U
C622 C 0.7489(6) 0.9051(5) 0.4380(5) 0.064(3) Uani 1 1 d . U
H622 H 0.772233 0.923353 0.472997 0.077 Uiso 1 1 calc R U
C623 C 0.7815(7) 0.9091(6) 0.3821(7) 0.089(4) Uani 1 1 d . U
H623 H 0.824042 0.930954 0.379260 0.107 Uiso 1 1 calc R U
C624 C 0.7491(10) 0.8801(7) 0.3314(7) 0.112(5) Uani 1 1 d . U
H624 H 0.770180 0.880672 0.293263 0.134 Uiso 1 1 calc R U
C625 C 0.6850(8) 0.8498(6) 0.3371(6) 0.090(4) Uani 1 1 d . U
H625 H 0.662939 0.829812 0.302524 0.108 Uiso 1 1 calc R U
C626 C 0.6549(6) 0.8487(4) 0.3897(5) 0.060(3) Uani 1 1 d . U
H626 H 0.610908 0.828667 0.391004 0.072 Uiso 1 1 calc R U
C631 C 0.7039(5) 0.8695(4) 0.5707(5) 0.048(3) Uani 1 1 d . U
C632 C 0.6906(6) 0.8929(5) 0.6264(5) 0.064(3) Uani 1 1 d . U
H632 H 0.650111 0.917184 0.629661 0.077 Uiso 1 1 calc R U
C633 C 0.7383(8) 0.8807(6) 0.6813(6) 0.095(5) Uani 1 1 d . U
H633 H 0.730839 0.897804 0.719864 0.115 Uiso 1 1 calc R U
C634 C 0.7963(8) 0.8419(8) 0.6737(8) 0.111(6) Uani 1 1 d . U
H634 H 0.826458 0.830814 0.708513 0.133 Uiso 1 1 calc R U
C635 C 0.8096(7) 0.8204(6) 0.6173(7) 0.093(5) Uani 1 1 d . U
H635 H 0.849911 0.796351 0.612420 0.111 Uiso 1 1 calc R U
C636 C 0.7629(5) 0.8344(5) 0.5673(5) 0.060(3) Uani 1 1 d . U
H636 H 0.772182 0.818809 0.528468 0.073 Uiso 1 1 calc R U
C641 C 0.5861(6) 0.8252(4) 0.5166(4) 0.048(3) Uani 1 1 d . U
C642 C 0.5964(5) 0.7670(4) 0.4968(4) 0.058(3) Uani 1 1 d . U
H642 H 0.637551 0.758461 0.475993 0.070 Uiso 1 1 calc R U
C643 C 0.5485(7) 0.7206(4) 0.5063(6) 0.076(3) Uani 1 1 d . U
H643 H 0.557273 0.682480 0.490708 0.092 Uiso 1 1 calc R U
C644 C 0.4898(7) 0.7301(5) 0.5376(6) 0.079(4) Uani 1 1 d . U
H644 H 0.456837 0.699265 0.543126 0.095 Uiso 1 1 calc R U
C645 C 0.4795(6) 0.7867(5) 0.5616(6) 0.077(3) Uani 1 1 d . U
H645 H 0.440725 0.793699 0.585900 0.092 Uiso 1 1 calc R U
C646 C 0.5260(6) 0.8331(5) 0.5498(5) 0.061(3) Uani 1 1 d . U
H646 H 0.516404 0.871295 0.564864 0.074 Uiso 1 1 calc R U
B7 B 0.8562(7) 0.7678(5) 0.0063(6) 0.056(3) Uani 1 1 d . U
C711 C 0.8113(6) 0.7659(5) 0.0663(5) 0.053(3) Uani 1 1 d . U
C712 C 0.7475(7) 0.7340(5) 0.0656(5) 0.063(3) Uani 1 1 d . U
H712 H 0.730134 0.716725 0.027837 0.075 Uiso 1 1 calc R U
C713 C 0.7074(7) 0.7259(6) 0.1164(7) 0.080(4) Uani 1 1 d . U
H713 H 0.663209 0.705794 0.112842 0.096 Uiso 1 1 calc R U
C714 C 0.7348(8) 0.7480(6) 0.1708(7) 0.085(4) Uani 1 1 d . U
H714 H 0.710890 0.740567 0.206724 0.103 Uiso 1 1 calc R U
C715 C 0.7933(8) 0.7794(6) 0.1753(6) 0.078(4) Uani 1 1 d . U
H715 H 0.810004 0.796701 0.213175 0.093 Uiso 1 1 calc R U
C716 C 0.8310(6) 0.7869(5) 0.1221(6) 0.070(4) Uani 1 1 d . U
H716 H 0.873978 0.808742 0.126503 0.084 Uiso 1 1 calc R U
C721 C 0.9169(6) 0.8207(4) 0.0055(5) 0.055(3) Uani 1 1 d . U
C722 C 0.9062(6) 0.8777(5) 0.0299(5) 0.075(3) Uani 1 1 d . U
H722 H 0.864019 0.885007 0.049705 0.090 Uiso 1 1 calc R U
C723 C 0.9558(8) 0.9244(5) 0.0259(7) 0.093(4) Uani 1 1 d . U
H723 H 0.946564 0.961917 0.042706 0.111 Uiso 1 1 calc R U
C724 C 1.0173(8) 0.9147(6) -0.0025(7) 0.093(5) Uani 1 1 d . U
H724 H 1.051459 0.945320 -0.003051 0.112 Uiso 1 1 calc R U
C725 C 1.0307(7) 0.8616(6) -0.0301(6) 0.079(4) Uani 1 1 d . U
H725 H 1.071694 0.855841 -0.051945 0.095 Uiso 1 1 calc R U
C726 C 0.9797(7) 0.8155(5) -0.0243(5) 0.069(3) Uani 1 1 d . U
H726 H 0.989353 0.778421 -0.042074 0.083 Uiso 1 1 calc R U
C731 C 0.8058(6) 0.7780(5) -0.0579(6) 0.068(3) Uani 1 1 d . U
C732 C 0.7464(6) 0.8154(6) -0.0588(7) 0.101(5) Uani 1 1 d . U
H732 H 0.734731 0.831027 -0.020531 0.121 Uiso 1 1 calc R U
C733 C 0.7021(7) 0.8322(7) -0.1112(8) 0.113(6) Uani 1 1 d . U
H733 H 0.663848 0.859278 -0.110270 0.136 Uiso 1 1 calc R U
C734 C 0.7213(9) 0.8044(9) -0.1640(9) 0.121(7) Uani 1 1 d . U
H734 H 0.689137 0.808762 -0.199187 0.145 Uiso 1 1 calc R U
C735 C 0.7794(8) 0.7721(7) -0.1717(7) 0.105(5) Uani 1 1 d . U
H735 H 0.792308 0.759545 -0.210814 0.126 Uiso 1 1 calc R U
C736 C 0.8205(7) 0.7581(6) -0.1155(7) 0.090(4) Uani 1 1 d . U
H736 H 0.860837 0.733471 -0.118062 0.108 Uiso 1 1 calc R U
C741 C 0.8983(6) 0.7017(4) 0.0062(4) 0.048(3) Uani 1 1 d . U
C742 C 0.8697(6) 0.6509(5) -0.0256(5) 0.068(3) Uani 1 1 d . U
H742 H 0.827164 0.654444 -0.051336 0.081 Uiso 1 1 calc R U
C743 C 0.9027(7) 0.5974(6) -0.0194(6) 0.083(4) Uani 1 1 d . U
H743 H 0.881806 0.564629 -0.040917 0.100 Uiso 1 1 calc R U
C744 C 0.9665(8) 0.5886(5) 0.0174(7) 0.085(4) Uani 1 1 d . U
H744 H 0.988540 0.550993 0.020261 0.102 Uiso 1 1 calc R U
C745 C 0.9959(6) 0.6367(6) 0.0493(5) 0.069(3) Uani 1 1 d . U
H745 H 1.038843 0.632528 0.074507 0.083 Uiso 1 1 calc R U
C746 C 0.9611(6) 0.6923(5) 0.0439(5) 0.053(3) Uani 1 1 d . U
H746 H 0.981199 0.724586 0.066837 0.063 Uiso 1 1 calc R U
B8 B 0.8568(7) 0.2472(5) 0.4973(6) 0.054(3) Uani 1 1 d . U
C811 C 0.9037(6) 0.1854(4) 0.5018(5) 0.048(3) Uani 1 1 d . U
C812 C 0.8801(5) 0.1327(5) 0.4729(5) 0.058(3) Uani 1 1 d . U
H812 H 0.836756 0.132899 0.447907 0.070 Uiso 1 1 calc R U
C813 C 0.9183(7) 0.0802(6) 0.4799(6) 0.079(4) Uani 1 1 d . U
H813 H 0.902352 0.046161 0.457601 0.095 Uiso 1 1 calc R U
C814 C 0.9804(8) 0.0773(6) 0.5198(7) 0.082(4) Uani 1 1 d . U
H814 H 1.005323 0.041165 0.526033 0.098 Uiso 1 1 calc R U
C815 C 1.0040(6) 0.1272(6) 0.5491(5) 0.070(3) Uani 1 1 d . U
H815 H 1.046638 0.126061 0.575067 0.084 Uiso 1 1 calc R U
C816 C 0.9663(6) 0.1804(5) 0.5418(5) 0.052(3) Uani 1 1 d . U
H816 H 0.983208 0.214076 0.564182 0.062 Uiso 1 1 calc R U
C821 C 0.8111(6) 0.2559(5) 0.4330(5) 0.054(3) Uani 1 1 d . U
C822 C 0.7475(6) 0.2893(5) 0.4253(6) 0.072(4) Uani 1 1 d . U
H822 H 0.728527 0.305163 0.460730 0.087 Uiso 1 1 calc R U
C823 C 0.7102(7) 0.3006(6) 0.3665(7) 0.080(4) Uani 1 1 d . U
H823 H 0.669324 0.325025 0.363678 0.096 Uiso 1 1 calc R U
C824 C 0.7332(8) 0.2767(6) 0.3167(6) 0.085(4) Uani 1 1 d . U
H824 H 0.706964 0.283176 0.278525 0.103 Uiso 1 1 calc R U
C825 C 0.7952(7) 0.2419(6) 0.3179(7) 0.090(4) Uani 1 1 d . U
H825 H 0.811109 0.225430 0.281464 0.108 Uiso 1 1 calc R U
C826 C 0.8329(7) 0.2323(5) 0.3760(6) 0.078(4) Uani 1 1 d . U
H826 H 0.874820 0.209066 0.377314 0.094 Uiso 1 1 calc R U
C831 C 0.9119(6) 0.3061(4) 0.5016(5) 0.055(3) Uani 1 1 d . U
C832 C 0.9767(6) 0.3067(5) 0.4755(5) 0.069(3) Uani 1 1 d . U
H832 H 0.990861 0.271562 0.456158 0.083 Uiso 1 1 calc R U
C833 C 1.0234(7) 0.3555(6) 0.4755(7) 0.088(4) Uani 1 1 d . U
H833 H 1.067001 0.353219 0.456620 0.106 Uiso 1 1 calc R U
C834 C 1.0035(8) 0.4060(6) 0.5034(7) 0.093(4) Uani 1 1 d . U
H834 H 1.034666 0.438882 0.505670 0.111 Uiso 1 1 calc R U
C835 C 0.9399(7) 0.4097(5) 0.5281(6) 0.084(4) Uani 1 1 d . U
H835 H 0.926015 0.446113 0.544922 0.100 Uiso 1 1 calc R U
C836 C 0.8938(6) 0.3608(4) 0.5294(5) 0.063(3) Uani 1 1 d . U
H836 H 0.850678 0.364078 0.548797 0.076 Uiso 1 1 calc R U
C841 C 0.8047(5) 0.2435(4) 0.5545(5) 0.051(3) Uani 1 1 d . U
C842 C 0.7438(6) 0.2099(5) 0.5510(5) 0.060(3) Uani 1 1 d . U
H842 H 0.730209 0.192102 0.512660 0.073 Uiso 1 1 calc R U
C843 C 0.7006(6) 0.1998(5) 0.5983(6) 0.073(3) Uani 1 1 d . U
H843 H 0.658852 0.176598 0.592192 0.087 Uiso 1 1 calc R U
C844 C 0.7211(6) 0.2256(5) 0.6570(6) 0.072(3) Uani 1 1 d . U
H844 H 0.693622 0.218547 0.690882 0.087 Uiso 1 1 calc R U
C845 C 0.7807(7) 0.2606(5) 0.6639(5) 0.069(3) Uani 1 1 d . U
H845 H 0.793442 0.279744 0.701784 0.082 Uiso 1 1 calc R U
C846 C 0.8225(5) 0.2673(4) 0.6135(5) 0.055(3) Uani 1 1 d . U
H846 H 0.865303 0.289290 0.619540 0.066 Uiso 1 1 calc R U
P1 P 0.26625(19) 0.94807(15) 0.3520(2) 0.1020(13) Uani 1 1 d . U
F11 F 0.3066(4) 0.8997(3) 0.3111(3) 0.129(3) Uani 1 1 d . U
F12 F 0.2677(4) 0.9024(3) 0.4078(3) 0.111(2) Uani 1 1 d . U
F13 F 0.3428(4) 0.9736(3) 0.3768(4) 0.136(3) Uani 1 1 d . U
F14 F 0.2662(5) 0.9943(4) 0.2967(5) 0.183(4) Uani 1 1 d . U
F15 F 0.1908(4) 0.9226(3) 0.3262(4) 0.143(3) Uani 1 1 d . U
F16 F 0.2278(4) 0.9941(4) 0.3910(5) 0.169(4) Uani 1 1 d . U
P2 P 0.0791(3) 0.65993(19) 0.8548(3) 0.1348(17) Uani 1 1 d . U
F21 F 0.0470(5) 0.6397(4) 0.7882(5) 0.172(4) Uani 1 1 d . U
F22 F 0.1500(5) 0.6209(5) 0.8501(5) 0.197(4) Uani 1 1 d . U
F23 F 0.1170(6) 0.7135(4) 0.8223(6) 0.218(5) Uani 1 1 d . U
F24 F 0.0100(7) 0.6985(5) 0.8603(6) 0.224(5) Uani 1 1 d . U
F25 F 0.0414(6) 0.6034(4) 0.8811(5) 0.211(5) Uani 1 1 d . U
F26 F 0.1142(7) 0.6764(5) 0.9241(5) 0.230(6) Uani 1 1 d . U

loop_
_atom_site_aniso_label
_atom_site_aniso_U_11
_atom_site_aniso_U_22
_atom_site_aniso_U_33
_atom_site_aniso_U_23
_atom_site_aniso_U_13
_atom_site_aniso_U_12
RU1 0.0471(5) 0.0227(4) 0.0391(4) 0.0012(3) -0.0088(4) -0.0042(3)
N11 0.049(5) 0.029(4) 0.033(4) 0.003(3) 0.003(4) -0.009(3)
C12 0.049(6) 0.042(5) 0.055(6) 0.003(4) 0.008(5) -0.007(4)
C13 0.072(7) 0.050(6) 0.079(7) 0.012(6) 0.017(6) -0.019(5)
C14 0.075(7) 0.059(6) 0.075(7) -0.010(5) 0.031(6) -0.006(5)
C15 0.060(6) 0.040(5) 0.055(6) -0.007(4) 0.013(5) -0.007(4)
C16 0.053(6) 0.030(4) 0.045(5) 0.001(4) -0.015(5) -0.003(4)
C17 0.050(6) 0.022(4) 0.033(5) 0.006(3) -0.001(4) -0.013(4)
N18 0.047(5) 0.006(3) 0.043(5) -0.001(3) 0.008(4) 0.001(3)
C19 0.044(5) 0.026(5) 0.035(5) 0.002(4) 0.002(4) 0.002(4)
C110 0.040(5) 0.026(5) 0.055(6) 0.009(4) 0.001(5) -0.005(4)
C111 0.059(6) 0.014(4) 0.068(7) 0.005(4) 0.004(6) -0.004(4)
C112 0.049(5) 0.023(4) 0.052(5) -0.001(4) -0.001(5) 0.000(4)
C113 0.048(5) 0.038(5) 0.038(5) 0.007(4) -0.007(4) -0.005(4)
N114 0.045(4) 0.038(4) 0.042(5) -0.005(3) -0.001(4) 0.003(3)
C115 0.050(6) 0.049(6) 0.068(7) -0.004(5) -0.007(5) 0.004(4)
C116 0.068(6) 0.063(6) 0.083(8) -0.003(6) 0.010(6) 0.012(6)
C117 0.059(6) 0.063(6) 0.083(8) 0.018(6) 0.017(6) -0.004(5)
C118 0.046(5) 0.047(5) 0.052(6) 0.010(4) -0.001(5) -0.005(4)
C119 0.074(7) 0.033(4) 0.080(7) 0.006(5) 0.022(6) 0.000(4)
C120 0.080(7) 0.041(5) 0.084(7) 0.007(5) 0.023(6) 0.000(5)
C121 0.084(7) 0.050(6) 0.105(9) 0.006(6) 0.017(6) -0.004(6)
C122 0.096(8) 0.039(5) 0.101(8) -0.005(6) 0.032(7) 0.007(5)
C123 0.113(9) 0.051(6) 0.094(8) 0.005(6) 0.027(7) -0.014(6)
C124 0.081(7) 0.037(5) 0.084(7) 0.007(5) 0.031(6) 0.001(4)
C125 0.095(9) 0.052(6) 0.105(10) -0.026(6) 0.022(8) 0.003(6)
N126 0.110(7) 0.039(5) 0.112(8) 0.028(5) 0.006(6) 0.007(5)
C127 0.093(8) 0.055(6) 0.126(10) 0.011(6) -0.006(8) -0.004(6)
C128 0.077(7) 0.054(6) 0.144(11) 0.018(7) 0.000(8) -0.001(5)
C129 0.092(8) 0.063(7) 0.126(11) 0.016(7) -0.023(8) -0.004(6)
N130 0.117(7) 0.041(5) 0.102(7) 0.003(6) 0.010(6) 0.001(5)
C131 0.121(10) 0.078(8) 0.110(10) 0.004(7) 0.002(9) -0.011(7)
C132 0.142(13) 0.129(12) 0.167(14) -0.028(11) -0.020(11) -0.017(10)
C133 0.158(15) 0.23(2) 0.191(19) -0.053(17) -0.010(14) 0.031(16)
N21 0.037(4) 0.033(4) 0.041(5) 0.007(3) -0.004(4) -0.003(3)
C22 0.054(6) 0.051(6) 0.056(7) 0.004(5) -0.002(5) -0.011(4)
C23 0.061(6) 0.085(8) 0.071(7) 0.009(7) -0.023(6) -0.023(7)
C24 0.057(7) 0.078(8) 0.063(7) 0.031(6) -0.016(6) -0.004(6)
C25 0.065(7) 0.039(5) 0.069(7) 0.013(5) -0.007(6) -0.002(5)
C26 0.050(6) 0.030(5) 0.044(6) 0.005(4) 0.001(5) 0.001(4)
C27 0.047(5) 0.034(5) 0.050(6) -0.001(5) -0.010(5) -0.006(4)
N28 0.045(5) 0.057(6) 0.032(5) 0.005(4) -0.023(4) 0.007(4)
C29 0.050(6) 0.039(6) 0.068(7) -0.012(5) -0.012(5) -0.014(5)
C210 0.092(8) 0.039(6) 0.071(7) -0.013(5) -0.014(6) -0.008(5)
C211 0.117(9) 0.029(6) 0.071(8) 0.004(5) -0.010(7) -0.023(6)
C212 0.079(7) 0.030(5) 0.081(8) 0.010(5) -0.018(6) 0.005(5)
C213 0.048(6) 0.034(5) 0.044(6) -0.004(4) -0.002(5) -0.006(4)
N214 0.048(5) 0.038(5) 0.044(5) -0.007(4) 0.001(4) 0.000(4)
C215 0.054(6) 0.041(5) 0.052(6) 0.003(4) -0.014(5) 0.014(4)
C216 0.063(6) 0.055(7) 0.056(7) -0.007(5) -0.019(5) 0.014(5)
C217 0.064(7) 0.079(8) 0.072(8) -0.018(7) -0.030(6) 0.023(6)
C218 0.070(8) 0.064(7) 0.061(7) -0.017(6) -0.007(6) 0.000(6)
RU3 0.0503(5) 0.0279(4) 0.0467(5) -0.0028(3) -0.0105(4) 0.0048(4)
N31 0.054(5) 0.030(4) 0.049(5) -0.007(4) -0.004(4) 0.002(3)
C32 0.058(6) 0.039(5) 0.054(6) -0.005(4) -0.019(5) -0.009(4)
C33 0.066(7) 0.061(7) 0.058(7) 0.000(5) -0.022(6) -0.024(5)
C34 0.046(6) 0.046(6) 0.069(7) 0.005(5) -0.022(5) -0.004(4)
C35 0.049(6) 0.041(5) 0.059(7) 0.012(4) -0.014(5) -0.004(4)
C36 0.045(6) 0.036(5) 0.047(6) 0.003(4) -0.010(5) -0.009(4)
C37 0.045(5) 0.028(5) 0.037(5) 0.003(4) -0.008(4) 0.007(4)
N38 0.052(5) 0.016(3) 0.059(6) -0.007(3) 0.008(5) -0.004(3)
C39 0.045(5) 0.031(5) 0.036(5) -0.001(4) -0.001(4) 0.006(4)
C310 0.057(6) 0.039(5) 0.046(6) 0.000(4) -0.009(5) 0.005(4)
C311 0.051(5) 0.029(5) 0.058(6) 0.005(4) -0.006(5) -0.003(4)
C312 0.058(6) 0.034(5) 0.054(6) 0.000(4) -0.013(5) 0.002(4)
C313 0.049(6) 0.041(6) 0.044(6) -0.010(5) 0.000(5) 0.006(4)
N314 0.041(5) 0.038(4) 0.039(5) -0.001(3) -0.011(4) 0.005(3)
C315 0.061(6) 0.036(5) 0.055(6) -0.002(4) -0.006(5) 0.015(4)
C316 0.053(5) 0.045(6) 0.052(6) 0.003(5) -0.005(5) 0.011(5)
C317 0.068(7) 0.057(6) 0.059(7) -0.008(5) -0.027(6) 0.004(5)
C318 0.043(5) 0.045(5) 0.041(5) -0.007(4) -0.017(5) 0.003(4)
C319 0.060(5) 0.026(4) 0.055(5) -0.002(4) -0.007(4) -0.009(4)
C320 0.075(6) 0.041(5) 0.073(7) -0.003(4) -0.028(6) 0.000(4)
C321 0.089(8) 0.054(6) 0.072(7) -0.013(5) -0.025(6) 0.023(5)
C322 0.079(7) 0.036(4) 0.086(8) -0.011(5) -0.034(6) 0.010(4)
C323 0.106(9) 0.057(6) 0.094(8) 0.014(6) -0.029(7) -0.013(6)
C324 0.071(6) 0.050(5) 0.065(6) 0.003(5) -0.019(5) -0.005(4)
C325 0.105(9) 0.039(5) 0.158(12) -0.020(6) -0.055(8) 0.004(6)
N326 0.114(8) 0.053(6) 0.246(13) -0.014(7) -0.094(9) 0.018(5)
C327 0.130(12) 0.101(11) 0.210(16) -0.049(11) -0.042(12) 0.044(9)
C328 0.194(16) 0.140(14) 0.197(17) -0.063(13) 0.010(14) 0.024(13)
C329 0.33(3) 0.19(2) 0.38(3) -0.08(2) -0.08(2) 0.10(2)
N330 0.120(8) 0.052(6) 0.172(10) -0.020(7) -0.068(8) 0.018(6)
C331 0.108(10) 0.076(8) 0.189(15) -0.030(9) -0.038(11) 0.008(8)
C332 0.27(2) 0.28(2) 0.26(2) -0.05(2) 0.05(2) 0.04(2)
C333 0.34(3) 0.33(4) 0.35(4) -0.09(3) 0.05(3) 0.04(3)
N41 0.070(6) 0.035(5) 0.074(6) 0.000(4) -0.002(5) 0.008(4)
C42 0.102(10) 0.051(6) 0.081(9) 0.010(6) 0.025(7) 0.002(6)
C43 0.153(13) 0.084(10) 0.150(13) 0.010(10) 0.067(11) -0.011(9)
C44 0.133(12) 0.110(11) 0.133(12) 0.022(10) 0.064(10) -0.013(10)
C45 0.080(8) 0.061(7) 0.087(9) 0.019(6) -0.005(7) -0.001(6)
C46 0.059(6) 0.050(6) 0.054(7) 0.005(5) -0.003(5) -0.008(5)
C47 0.055(7) 0.050(6) 0.067(7) 0.007(6) -0.024(6) 0.001(6)
N48 0.042(5) 0.072(7) 0.044(5) -0.001(4) -0.024(5) -0.001(4)
C49 0.047(6) 0.055(7) 0.063(7) -0.022(6) -0.016(6) 0.016(5)
C410 0.083(9) 0.052(7) 0.096(10) -0.015(7) -0.004(8) -0.004(6)
C411 0.102(12) 0.070(11) 0.109(13) -0.007(8) 0.001(11) 0.016(8)
C412 0.090(10) 0.065(8) 0.087(9) 0.015(7) -0.014(8) -0.006(7)
C413 0.048(6) 0.047(6) 0.045(6) -0.017(4) -0.002(5) 0.012(4)
N414 0.061(6) 0.037(5) 0.075(7) -0.002(4) -0.038(5) 0.001(4)
C415 0.068(8) 0.053(7) 0.072(8) -0.009(6) -0.008(6) 0.007(5)
C416 0.078(8) 0.095(9) 0.082(8) -0.010(8) 0.013(7) -0.001(8)
C417 0.078(8) 0.097(9) 0.090(9) -0.029(8) 0.020(7) 0.002(7)
C418 0.062(7) 0.072(7) 0.085(9) -0.030(6) -0.003(6) 0.009(6)
B5 0.046(6) 0.025(5) 0.048(6) -0.003(4) 0.006(5) 0.001(4)
C511 0.046(5) 0.036(5) 0.045(6) -0.005(4) 0.004(5) 0.006(4)
C512 0.053(5) 0.036(5) 0.060(6) -0.016(4) -0.006(5) 0.007(4)
C513 0.047(6) 0.052(6) 0.089(9) -0.025(6) 0.001(6) 0.008(4)
C514 0.072(7) 0.073(7) 0.061(7) -0.035(6) -0.014(6) 0.029(6)
C515 0.102(9) 0.064(7) 0.048(6) 0.001(5) 0.016(6) 0.035(6)
C516 0.056(6) 0.048(5) 0.045(6) 0.002(4) -0.005(5) 0.008(4)
C521 0.046(5) 0.045(5) 0.046(6) -0.014(4) -0.004(5) -0.006(4)
C522 0.060(7) 0.057(6) 0.056(7) -0.015(5) 0.002(6) -0.004(5)
C523 0.069(8) 0.089(9) 0.066(8) 0.006(6) 0.000(7) -0.011(6)
C524 0.087(9) 0.106(10) 0.070(8) -0.016(8) 0.006(8) -0.024(8)
C525 0.079(9) 0.071(8) 0.072(8) -0.013(6) 0.005(7) -0.003(7)
C526 0.053(6) 0.055(6) 0.052(6) -0.014(5) 0.003(5) -0.005(5)
C531 0.051(6) 0.031(5) 0.064(7) -0.009(5) 0.001(5) 0.006(4)
C532 0.055(7) 0.043(6) 0.089(9) -0.004(6) -0.002(7) -0.004(5)
C533 0.059(7) 0.060(7) 0.100(9) -0.006(7) -0.005(6) 0.000(6)
C534 0.073(8) 0.062(8) 0.097(9) -0.014(7) -0.004(7) -0.021(6)
C535 0.104(9) 0.033(5) 0.084(8) 0.004(5) -0.007(7) -0.014(6)
C536 0.054(6) 0.046(6) 0.072(7) -0.003(5) 0.003(5) 0.000(5)
C541 0.059(6) 0.035(5) 0.051(6) -0.007(4) -0.005(5) 0.005(4)
C542 0.052(6) 0.037(5) 0.084(8) 0.010(5) 0.014(6) 0.005(4)
C543 0.057(7) 0.069(8) 0.116(11) -0.003(7) 0.008(7) 0.021(6)
C544 0.088(9) 0.043(6) 0.099(9) -0.001(6) 0.006(7) 0.023(6)
C545 0.094(8) 0.035(5) 0.087(8) 0.003(5) -0.011(7) 0.003(5)
C546 0.057(6) 0.036(4) 0.056(6) -0.001(4) 0.001(5) -0.007(4)
B6 0.046(6) 0.031(5) 0.041(6) -0.002(4) 0.007(5) -0.002(4)
C611 0.052(6) 0.044(5) 0.059(7) 0.004(5) 0.002(5) -0.002(4)
C612 0.076(7) 0.044(6) 0.105(9) 0.001(6) 0.011(7) -0.006(5)
C613 0.114(11) 0.051(7) 0.138(13) -0.024(8) 0.013(10) -0.005(7)
C614 0.089(10) 0.056(8) 0.154(14) 0.008(9) 0.029(10) 0.017(7)
C615 0.070(7) 0.079(9) 0.122(11) 0.041(9) 0.014(7) 0.014(8)
C616 0.065(7) 0.050(6) 0.082(8) 0.006(6) -0.004(7) 0.002(5)
C621 0.055(6) 0.037(5) 0.056(6) -0.001(4) 0.004(5) 0.003(4)
C622 0.078(8) 0.054(7) 0.061(7) 0.012(5) 0.018(6) 0.004(5)
C623 0.091(9) 0.079(9) 0.100(11) 0.009(8) 0.033(9) 0.001(7)
C624 0.164(15) 0.102(11) 0.073(9) 0.005(8) 0.031(10) -0.012(10)
C625 0.119(11) 0.072(8) 0.078(9) -0.004(7) -0.003(8) 0.013(7)
C626 0.071(7) 0.051(6) 0.058(7) -0.003(5) 0.001(6) 0.009(5)
C631 0.048(6) 0.047(5) 0.049(6) 0.020(4) -0.006(5) -0.014(4)
C632 0.079(7) 0.069(7) 0.043(6) 0.012(5) -0.002(6) -0.026(6)
C633 0.141(13) 0.092(9) 0.053(7) 0.004(7) 0.002(9) -0.057(9)
C634 0.085(10) 0.127(12) 0.114(12) 0.068(10) -0.034(10) -0.035(9)
C635 0.058(7) 0.114(10) 0.104(10) 0.051(9) -0.006(8) -0.017(7)
C636 0.048(6) 0.064(6) 0.069(7) 0.025(5) 0.000(5) -0.006(5)
C641 0.058(6) 0.035(5) 0.050(6) -0.004(4) -0.007(5) -0.006(4)
C642 0.066(6) 0.041(5) 0.067(7) -0.004(5) 0.006(5) -0.005(4)
C643 0.098(9) 0.037(5) 0.092(9) 0.007(5) -0.004(7) -0.023(5)
C644 0.082(8) 0.066(7) 0.090(9) -0.003(6) 0.011(7) -0.029(6)
C645 0.070(7) 0.077(8) 0.085(8) 0.001(7) 0.017(7) -0.019(6)
C646 0.060(6) 0.055(6) 0.068(7) -0.004(5) 0.003(6) -0.014(5)
B7 0.056(7) 0.047(6) 0.061(8) 0.002(6) -0.016(6) 0.006(5)
C711 0.066(7) 0.041(5) 0.051(6) 0.013(5) -0.003(5) 0.006(5)
C712 0.076(8) 0.057(7) 0.055(7) 0.007(5) 0.001(6) -0.002(6)
C713 0.068(8) 0.078(9) 0.095(10) 0.024(8) 0.017(8) 0.004(7)
C714 0.099(10) 0.089(9) 0.073(9) 0.018(7) 0.036(8) 0.034(8)
C715 0.091(9) 0.087(9) 0.054(7) -0.007(6) 0.001(7) 0.026(7)
C716 0.063(7) 0.068(8) 0.076(8) 0.002(6) -0.004(7) 0.018(6)
C721 0.053(6) 0.047(6) 0.063(7) 0.014(5) -0.014(5) -0.004(5)
C722 0.075(7) 0.055(6) 0.092(9) 0.020(6) -0.005(7) -0.007(5)
C723 0.101(9) 0.047(6) 0.128(11) 0.003(7) 0.003(9) -0.002(6)
C724 0.094(10) 0.075(9) 0.109(11) 0.022(8) -0.004(9) -0.020(8)
C725 0.060(8) 0.067(8) 0.110(10) 0.023(7) 0.003(7) -0.002(6)
C726 0.073(8) 0.048(6) 0.083(8) 0.015(6) -0.007(7) -0.001(5)
C731 0.063(7) 0.074(8) 0.065(7) 0.027(6) -0.006(6) -0.023(6)
C732 0.073(8) 0.107(10) 0.118(11) 0.075(8) -0.012(8) -0.016(7)
C733 0.079(9) 0.130(12) 0.127(12) 0.077(10) -0.018(9) -0.007(8)
C734 0.098(11) 0.161(16) 0.100(12) 0.064(12) -0.021(11) -0.051(11)
C735 0.109(10) 0.132(12) 0.070(9) 0.033(8) -0.017(9) -0.036(9)
C736 0.088(9) 0.084(9) 0.094(10) 0.043(8) -0.009(8) -0.039(7)
C741 0.061(7) 0.043(5) 0.038(5) 0.005(4) -0.004(5) -0.009(4)
C742 0.074(7) 0.070(8) 0.058(7) -0.001(5) -0.002(6) -0.012(6)
C743 0.100(9) 0.065(9) 0.084(9) -0.009(7) -0.006(8) -0.016(7)
C744 0.126(12) 0.040(6) 0.094(10) 0.004(6) 0.043(9) 0.006(7)
C745 0.072(7) 0.055(7) 0.081(8) 0.011(6) 0.009(6) 0.014(6)
C746 0.067(7) 0.043(6) 0.048(6) 0.005(5) -0.002(5) -0.007(5)
B8 0.055(7) 0.035(6) 0.067(8) -0.003(5) -0.018(6) -0.006(5)
C811 0.049(6) 0.038(5) 0.057(7) -0.004(5) 0.005(5) -0.006(4)
C812 0.058(5) 0.040(5) 0.076(7) -0.009(6) -0.006(5) -0.002(5)
C813 0.089(9) 0.053(7) 0.096(10) -0.007(6) 0.005(8) -0.014(6)
C814 0.099(10) 0.043(6) 0.104(10) 0.001(6) 0.013(8) 0.008(6)
C815 0.066(7) 0.052(6) 0.090(8) 0.011(6) -0.003(6) 0.011(6)
C816 0.048(6) 0.046(6) 0.059(6) 0.003(5) -0.009(5) -0.001(5)
C821 0.053(6) 0.047(6) 0.059(7) 0.019(5) -0.010(5) -0.010(5)
C822 0.068(7) 0.065(7) 0.080(8) 0.020(6) -0.016(7) 0.002(6)
C823 0.073(8) 0.076(8) 0.088(9) 0.044(8) -0.022(8) -0.022(6)
C824 0.102(11) 0.093(10) 0.059(8) 0.020(8) -0.010(8) -0.034(8)
C825 0.086(9) 0.098(10) 0.085(10) 0.024(8) 0.008(8) -0.041(7)
C826 0.089(9) 0.074(8) 0.071(8) 0.023(7) -0.005(7) -0.022(6)
C831 0.052(6) 0.041(5) 0.070(7) 0.003(5) -0.004(5) 0.003(4)
C832 0.067(7) 0.046(6) 0.094(9) 0.012(6) 0.011(6) 0.003(5)
C833 0.065(7) 0.061(8) 0.139(12) 0.009(8) 0.004(8) -0.013(6)
C834 0.076(8) 0.061(7) 0.137(12) 0.018(8) -0.018(9) -0.021(6)
C835 0.102(9) 0.046(6) 0.098(9) 0.012(6) -0.023(8) -0.003(6)
C836 0.076(7) 0.050(6) 0.061(7) 0.011(5) -0.010(6) -0.007(5)
C841 0.046(6) 0.047(6) 0.060(6) 0.013(5) -0.001(5) 0.007(4)
C842 0.061(6) 0.057(6) 0.064(7) 0.000(5) 0.009(6) -0.003(5)
C843 0.069(7) 0.070(7) 0.078(8) 0.001(6) 0.002(6) -0.010(5)
C844 0.080(8) 0.062(7) 0.078(8) 0.018(6) 0.024(7) 0.019(6)
C845 0.086(8) 0.062(7) 0.056(7) 0.010(5) -0.005(6) 0.017(6)
C846 0.053(6) 0.045(5) 0.065(7) 0.002(5) -0.007(5) 0.000(4)
P1 0.084(2) 0.0605(18) 0.156(4) 0.027(2) -0.030(2) -0.0178(16)
F11 0.150(7) 0.105(6) 0.128(6) 0.009(5) -0.011(5) 0.006(5)
F12 0.114(5) 0.083(5) 0.135(6) 0.027(4) -0.001(5) -0.036(4)
F13 0.143(6) 0.079(4) 0.175(8) 0.029(5) -0.052(6) -0.057(4)
F14 0.160(7) 0.151(8) 0.223(10) 0.095(7) -0.084(7) -0.048(6)
F15 0.107(5) 0.092(5) 0.218(9) 0.031(5) -0.064(6) -0.031(4)
F16 0.138(7) 0.103(6) 0.268(12) -0.027(7) 0.037(7) 0.021(6)
P2 0.131(4) 0.079(2) 0.199(5) -0.052(3) 0.044(4) -0.024(3)
F21 0.192(9) 0.131(8) 0.184(9) -0.047(7) -0.041(8) -0.031(7)
F22 0.133(7) 0.187(10) 0.274(13) -0.032(9) 0.026(8) -0.002(7)
F23 0.185(9) 0.146(9) 0.321(15) 0.037(9) 0.006(9) -0.072(8)
F24 0.208(11) 0.152(9) 0.322(15) -0.070(9) 0.080(11) 0.030(8)
F25 0.263(12) 0.142(8) 0.243(12) -0.050(8) 0.110(10) -0.072(8)
F26 0.307(15) 0.207(11) 0.174(10) -0.092(9) 0.003(10) -0.067(10)

loop_
_atom_type_symbol
_atom_type_description
_atom_type_scat_dispersion_real
_atom_type_scat_dispersion_imag
_atom_type_scat_source
C C 0.0181 0.0091 'International Tables Vol C Tables 4.2.6.8 and 6.1.1.4'
H H 0.0000 0.0000 'International Tables Vol C Tables 4.2.6.8 and 6.1.1.4'
B B 0.0090 0.0039 'International Tables Vol C Tables 4.2.6.8 and 6.1.1.4'
N N 0.0311 0.0180 'International Tables Vol C Tables 4.2.6.8 and 6.1.1.4'
F F 0.0727 0.0534 'International Tables Vol C Tables 4.2.6.8 and 6.1.1.4'
P P 0.2955 0.4335 'International Tables Vol C Tables 4.2.6.8 and 6.1.1.4'
Ru Ru 0.0552 3.2960 'International Tables Vol C Tables 4.2.6.8 and 6.1.1.4'

loop_
_geom_angle_atom_site_label_1
_geom_angle_atom_site_label_2
_geom_angle_atom_site_label_3
_geom_angle
N28 RU1 N18 176.8(3)
N28 RU1 N214 79.0(3)
N18 RU1 N214 98.9(3)
N28 RU1 N21 78.8(3)
N18 RU1 N21 103.4(3)
N214 RU1 N21 157.7(3)
N28 RU1 N114 104.2(3)
N18 RU1 N114 78.3(3)
N214 RU1 N114 96.2(3)
N21 RU1 N114 87.6(3)
N28 RU1 N11 97.8(3)
N18 RU1 N11 79.7(3)
N214 RU1 N11 88.5(3)
N21 RU1 N11 96.2(3)
N114 RU1 N11 157.9(3)
C12 N11 C16 119.7(9)
C12 N11 RU1 127.5(6)
C16 N11 RU1 112.6(6)
N11 C12 C13 122.5(10)
N11 C12 H12 118.8
C13 C12 H12 118.8
C12 C13 C14 119.5(10)
C12 C13 H13 120.3
C14 C13 H13 120.3
C13 C14 C15 118.5(10)
C13 C14 H14 120.8
C15 C14 H14 120.8
C16 C15 C14 120.1(9)
C16 C15 H15 119.9
C14 C15 H15 119.9
C15 C16 N11 119.7(9)
C15 C16 C17 126.0(9)
N11 C16 C17 114.2(9)
N18 C17 C112 118.6(8)
N18 C17 C16 117.7(8)
C112 C17 C16 123.7(9)
C19 N18 C17 126.6(8)
C19 N18 RU1 117.8(6)
C17 N18 RU1 115.5(6)
N18 C19 C110 117.8(9)
N18 C19 C113 116.1(8)
C110 C19 C113 126.0(9)
C111 C110 C19 119.5(9)
C111 C110 H110 120.2
C19 C110 H110 120.2
C110 C111 C112 119.2(9)
C110 C111 C119 121.2(9)
C112 C111 C119 119.6(9)
C111 C112 C17 118.3(9)
C111 C112 H112 120.9
C17 C112 H112 120.9
C118 C113 N114 119.4(9)
C118 C113 C19 125.6(9)
N114 C113 C19 115.0(9)
C115 N114 C113 120.0(9)
C115 N114 RU1 126.7(7)
C113 N114 RU1 112.4(7)
N114 C115 C116 123.2(10)
N114 C115 H115 118.4
C116 C115 H115 118.4
C117 C116 C115 118.5(10)
C117 C116 H116 120.8
C115 C116 H116 120.8
C116 C117 C118 117.6(10)
C116 C117 H117 121.2
C118 C117 H117 121.2
C113 C118 C117 121.3(9)
C113 C118 H118 119.4
C117 C118 H118 119.4
C124 C119 C120 116.8(8)
C124 C119 C111 122.1(9)
C120 C119 C111 120.8(9)
C121 C120 C119 123.1(10)
C121 C120 H120 118.4
C119 C120 H120 118.4
C120 C121 C122 117.3(11)
C120 C121 H121 121.3
C122 C121 H121 121.3
C123 C122 C121 120.9(10)
C123 C122 C125 118.8(10)
C121 C122 C125 120.2(10)
C124 C123 C122 119.5(10)
C124 C123 H123 120.3
C122 C123 H123 120.3
C123 C124 C119 122.1(10)
C123 C124 H124 118.9
C119 C124 H124 118.9
N126 C125 N130 123.7(10)
N126 C125 C122 115.9(9)
N130 C125 C122 120.4(11)
C125 N126 C127 124.8(10)
C125 N126 H126 117.6
C127 N126 H126 117.6
C128 C127 N126 112.7(8)
C128 C127 H12A 109.1
N126 C127 H12A 109.1
C128 C127 H12B 109.1
N126 C127 H12B 109.1
H12A C127 H12B 107.8
C127 C128 C129 115.2(8)
C127 C128 H12C 108.5
C129 C128 H12C 108.5
C127 C128 H12D 108.5
C129 C128 H12D 108.5
H12C C128 H12D 107.5
C128 C129 H12E 109.5
C128 C129 H12F 109.5
H12E C129 H12F 109.5
C128 C129 H12G 109.5
H12E C129 H12G 109.5
H12F C129 H12G 109.5
C125 N130 C131 128.4(10)
C125 N130 H130 115.8
C131 N130 H130 115.8
N130 C131 C132 112.7(10)
N130 C131 H13A 109.0
C132 C131 H13A 109.0
N130 C131 H13B 109.0
C132 C131 H13B 109.0
H13A C131 H13B 107.8
C131 C132 C133 108.1(11)
C131 C132 H13C 110.1
C133 C132 H13C 110.1
C131 C132 H13D 110.1
C133 C132 H13D 110.1
H13C C132 H13D 108.4
C132 C133 H13E 109.5
C132 C133 H13F 109.5
H13E C133 H13F 109.5
C132 C133 H13G 109.5
H13E C133 H13G 109.5
H13F C133 H13G 109.5
C22 N21 C26 119.0(8)
C22 N21 RU1 126.8(6)
C26 N21 RU1 113.9(6)
N21 C22 C23 122.6(11)
N21 C22 H22 118.7
C23 C22 H22 118.7
C22 C23 C24 119.1(11)
C22 C23 H23 120.4
C24 C23 H23 120.4
C25 C24 C23 117.3(10)
C25 C24 H24 121.4
C23 C24 H24 121.4
C26 C25 C24 120.9(10)
C26 C25 H25 119.5
C24 C25 H25 119.5
C25 C26 N21 121.0(9)
C25 C26 C27 124.1(9)
N21 C26 C27 114.9(8)
C212 C27 N28 122.1(9)
C212 C27 C26 127.3(9)
N28 C27 C26 110.7(9)
C27 N28 C29 117.6(10)
C27 N28 RU1 121.5(7)
C29 N28 RU1 120.9(7)
C210 C29 N28 121.4(10)
C210 C29 C213 127.6(9)
N28 C29 C213 110.8(9)
C29 C210 C211 121.6(10)
C29 C210 H210 119.2
C211 C210 H210 119.2
C210 C211 C212 116.3(10)
C210 C211 H211 121.8
C212 C211 H211 121.8
C27 C212 C211 120.8(10)
C27 C212 H212 119.6
C211 C212 H212 119.6
N214 C213 C218 119.8(10)
N214 C213 C29 115.3(8)
C218 C213 C29 124.8(9)
C215 N214 C213 119.0(8)
C215 N214 RU1 127.1(6)
C213 N214 RU1 113.8(6)
N214 C215 C216 122.2(10)
N214 C215 H215 118.9
C216 C215 H215 118.9
C215 C216 C217 120.0(10)
C215 C216 H216 120.0
C217 C216 H216 120.0
C218 C217 C216 117.7(10)
C218 C217 H217 121.2
C216 C217 H217 121.2
C217 C218 C213 121.4(11)
C217 C218 H218 119.3
C213 C218 H218 119.3
N48 RU3 N38 178.2(3)
N48 RU3 N414 78.9(4)
N38 RU3 N414 102.5(3)
N48 RU3 N31 100.0(3)
N38 RU3 N31 78.8(3)
N414 RU3 N31 91.5(3)
N48 RU3 N41 79.6(4)
N38 RU3 N41 99.1(3)
N414 RU3 N41 158.5(4)
N31 RU3 N41 92.1(3)
N48 RU3 N314 102.2(3)
N38 RU3 N314 79.1(3)
N414 RU3 N314 92.5(3)
N31 RU3 N314 157.9(3)
N41 RU3 N314 92.1(3)
C32 N31 C36 118.2(8)
C32 N31 RU3 128.0(6)
C36 N31 RU3 113.8(6)
N31 C32 C33 122.8(10)
N31 C32 H32 118.6
C33 C32 H32 118.6
C34 C33 C32 119.7(10)
C34 C33 H33 120.2
C32 C33 H33 120.2
C33 C34 C35 119.5(9)
C33 C34 H34 120.2
C35 C34 H34 120.2
C34 C35 C36 117.6(9)
C34 C35 H35 121.2
C36 C35 H35 121.2
N31 C36 C35 122.0(9)
N31 C36 C37 115.9(8)
C35 C36 C37 122.0(9)
N38 C37 C312 116.0(8)
N38 C37 C36 116.1(8)
C312 C37 C36 127.9(9)
C37 N38 C39 128.8(9)
C37 N38 RU3 115.4(6)
C39 N38 RU3 115.8(6)
N38 C39 C310 117.7(9)
N38 C39 C313 116.8(9)
C310 C39 C313 125.3(9)
C311 C310 C39 117.4(9)
C311 C310 H310 121.3
C39 C310 H310 121.3
C312 C311 C310 120.7(10)
C312 C311 C319 119.9(8)
C310 C311 C319 119.4(8)
C311 C312 C37 119.2(9)
C311 C312 H312 120.4
C37 C312 H312 120.4
N314 C313 C318 121.1(9)
N314 C313 C39 114.7(8)
C318 C313 C39 124.0(9)
C315 N314 C313 117.9(8)
C315 N314 RU3 128.4(6)
C313 N314 RU3 113.6(6)
N314 C315 C316 121.8(9)
N314 C315 H315 119.1
C316 C315 H315 119.1
C317 C316 C315 119.2(10)
C317 C316 H316 120.4
C315 C316 H316 120.4
C316 C317 C318 120.8(10)
C316 C317 H317 119.6
C318 C317 H317 119.6
C317 C318 C313 118.9(10)
C317 C318 H318 120.5
C313 C318 H318 120.5
C324 C319 C320 120.5(8)
C324 C319 C311 122.0(9)
C320 C319 C311 117.5(8)
C321 C320 C319 120.7(9)
C321 C320 H320 119.7
C319 C320 H320 119.7
C322 C321 C320 118.4(10)
C322 C321 H321 120.8
C320 C321 H321 120.8
C323 C322 C321 121.1(9)
C323 C322 C325 120.4(11)
C321 C322 C325 118.4(10)
C322 C323 C324 120.6(10)
C322 C323 H323 119.7
C324 C323 H323 119.7
C319 C324 C323 118.6(10)
C319 C324 H324 120.7
C323 C324 H324 120.7
N326 C325 N330 121.7(10)
N326 C325 C322 116.9(9)
N330 C325 C322 121.0(10)
C325 N326 C327 125.7(10)
C325 N326 H326 117.2
C327 N326 H326 117.2
N326 C327 C328 108.5(12)
N326 C327 H32A 110.0
C328 C327 H32A 110.0
N326 C327 H32B 110.0
C328 C327 H32B 110.0
H32A C327 H32B 108.4
C327 C328 C329 104.4(12)
C327 C328 H32C 110.9
C329 C328 H32C 110.9
C327 C328 H32D 110.9
C329 C328 H32D 110.9
H32C C328 H32D 108.9
C328 C329 H32E 109.5
C328 C329 H32F 109.5
H32E C329 H32F 109.5
C328 C329 H32G 109.5
H32E C329 H32G 109.5
H32F C329 H32G 109.5
C325 N330 C331 126.7(10)
C325 N330 H330 116.7
C331 N330 H330 116.7
C332 C331 N330 118.0(13)
C332 C331 H33A 107.8
N330 C331 H33A 107.8
C332 C331 H33B 107.8
N330 C331 H33B 107.8
H33A C331 H33B 107.1
C331 C332 C333 117.4(15)
C331 C332 H33C 107.9
C333 C332 H33C 107.9
C331 C332 H33D 107.9
C333 C332 H33D 107.9
H33C C332 H33D 107.2
C332 C333 H33E 109.5
C332 C333 H33F 109.5
H33E C333 H33F 109.5
C332 C333 H33G 109.5
H33E C333 H33G 109.5
H33F C333 H33G 109.5
C42 N41 C46 119.1(11)
C42 N41 RU3 126.9(8)
C46 N41 RU3 113.9(8)
N41 C42 C43 123.2(12)
N41 C42 H42 118.4
C43 C42 H42 118.4
C42 C43 C44 118.8(15)
C42 C43 H43 120.6
C44 C43 H43 120.6
C45 C44 C43 116.8(13)
C45 C44 H44 121.6
C43 C44 H44 121.6
C44 C45 C46 121.1(12)
C44 C45 H45 119.5
C46 C45 H45 119.5
N41 C46 C45 120.9(11)
N41 C46 C47 116.4(11)
C45 C46 C47 122.7(11)
C412 C47 N48 118.0(13)
C412 C47 C46 131.1(14)
N48 C47 C46 110.9(10)
C49 N48 C47 118.9(12)
C49 N48 RU3 121.8(8)
C47 N48 RU3 119.2(8)
C410 C49 N48 120.9(13)
C410 C49 C413 129.6(12)
N48 C49 C413 109.4(10)
C411 C410 C49 120.9(16)
C411 C410 H410 119.6
C49 C410 H410 119.6
C410 C411 C412 120.4(18)
C410 C411 H411 119.8
C412 C411 H411 119.8
C47 C412 C411 120.7(15)
C47 C412 H412 119.7
C411 C412 H412 119.7
C418 C413 N414 123.2(12)
C418 C413 C49 121.3(11)
N414 C413 C49 115.4(10)
C415 N414 C413 117.0(11)
C415 N414 RU3 128.7(7)
C413 N414 RU3 114.3(8)
N414 C415 C416 123.1(12)
N414 C415 H415 118.5
C416 C415 H415 118.5
C415 C416 C417 119.9(13)
C415 C416 H416 120.1
C417 C416 H416 120.1
C418 C417 C416 116.0(12)
C418 C417 H417 122.0
C416 C417 H417 122.0
C413 C418 C417 120.9(12)
C413 C418 H418 119.6
C417 C418 H418 119.6
C521 B5 C541 114.7(8)
C521 B5 C531 104.6(8)
C541 B5 C531 109.6(8)
C521 B5 C511 111.2(8)
C541 B5 C511 103.7(7)
C531 B5 C511 113.2(8)
C516 C511 C512 117.2(9)
C516 C511 B5 122.0(9)
C512 C511 B5 120.5(9)
C513 C512 C511 122.5(10)
C513 C512 H512 118.8
C511 C512 H512 118.8
C512 C513 C514 119.6(10)
C512 C513 H513 120.2
C514 C513 H513 120.2
C515 C514 C513 119.3(10)
C515 C514 H514 120.3
C513 C514 H514 120.3
C514 C515 C516 119.0(11)
C514 C515 H515 120.5
C516 C515 H515 120.5
C511 C516 C515 122.3(10)
C511 C516 H516 118.8
C515 C516 H516 118.8
C526 C521 C522 116.2(10)
C526 C521 B5 122.0(9)
C522 C521 B5 121.5(9)
C523 C522 C521 119.2(11)
C523 C522 H522 120.4
C521 C522 H522 120.4
C522 C523 C524 126.4(13)
C522 C523 H523 116.8
C524 C523 H523 116.8
C523 C524 C525 114.0(13)
C523 C524 H524 123.0
C525 C524 H524 123.0
C526 C525 C524 123.9(13)
C526 C525 H525 118.1
C524 C525 H525 118.1
C525 C526 C521 120.3(11)
C525 C526 H526 119.8
C521 C526 H526 119.8
C532 C531 C536 114.4(10)
C532 C531 B5 119.5(9)
C536 C531 B5 125.9(9)
C533 C532 C531 124.0(12)
C533 C532 H532 118.0
C531 C532 H532 118.0
C532 C533 C534 120.6(11)
C532 C533 H533 119.7
C534 C533 H533 119.7
C535 C534 C533 118.1(12)
C535 C534 H534 120.9
C533 C534 H534 120.9
C534 C535 C536 118.7(12)
C534 C535 H535 120.6
C536 C535 H535 120.6
C531 C536 C535 124.1(10)
C531 C536 H536 117.9
C535 C536 H536 117.9
C546 C541 C542 116.4(9)
C546 C541 B5 120.9(9)
C542 C541 B5 122.4(9)
C543 C542 C541 121.1(11)
C543 C542 H542 119.5
C541 C542 H542 119.5
C542 C543 C544 123.5(13)
C542 C543 H543 118.2
C544 C543 H543 118.2
C543 C544 C545 115.8(11)
C543 C544 H544 122.1
C545 C544 H544 122.1
C546 C545 C544 120.9(10)
C546 C545 H545 119.6
C544 C545 H545 119.6
C545 C546 C541 122.3(10)
C545 C546 H546 118.8
C541 C546 H546 118.8
C621 B6 C611 104.4(8)
C621 B6 C641 114.8(8)
C611 B6 C641 111.0(8)
C621 B6 C631 110.3(8)
C611 B6 C631 113.7(8)
C641 B6 C631 103.0(7)
C612 C611 C616 114.5(10)
C612 C611 B6 125.2(10)
C616 C611 B6 120.1(10)
C611 C612 C613 121.6(12)
C611 C612 H612 119.2
C613 C612 H612 119.2
C614 C613 C612 120.3(14)
C614 C613 H613 119.8
C612 C613 H613 119.8
C615 C614 C613 119.3(14)
C615 C614 H614 120.3
C613 C614 H614 120.3
C614 C615 C616 119.1(13)
C614 C615 H615 120.4
C616 C615 H615 120.4
C615 C616 C611 125.1(12)
C615 C616 H616 117.5
C611 C616 H616 117.5
C622 C621 C626 113.1(10)
C622 C621 B6 123.2(9)
C626 C621 B6 123.4(9)
C621 C622 C623 124.8(12)
C621 C622 H622 117.6
C623 C622 H622 117.6
C624 C623 C622 117.7(13)
C624 C623 H623 121.1
C622 C623 H623 121.1
C623 C624 C625 119.3(15)
C623 C624 H624 120.3
C625 C624 H624 120.3
C626 C625 C624 121.1(14)
C626 C625 H625 119.5
C624 C625 H625 119.5
C625 C626 C621 123.9(12)
C625 C626 H626 118.0
C621 C626 H626 118.0
C632 C631 C636 118.4(10)
C632 C631 B6 120.3(10)
C636 C631 B6 121.0(10)
C631 C632 C633 120.7(12)
C631 C632 H632 119.7
C633 C632 H632 119.7
C634 C633 C632 116.8(14)
C634 C633 H633 121.6
C632 C633 H633 121.6
C635 C634 C633 121.4(14)
C635 C634 H634 119.3
C633 C634 H634 119.3
C634 C635 C636 118.7(14)
C634 C635 H635 120.7
C636 C635 H635 120.7
C631 C636 C635 124.0(13)
C631 C636 H636 118.0
C635 C636 H636 118.0
C646 C641 C642 114.5(9)
C646 C641 B6 121.9(9)
C642 C641 B6 123.2(10)
C641 C642 C643 123.2(11)
C641 C642 H642 118.4
C643 C642 H642 118.4
C644 C643 C642 120.7(11)
C644 C643 H643 119.6
C642 C643 H643 119.6
C643 C644 C645 118.1(11)
C643 C644 H644 120.9
C645 C644 H644 120.9
C644 C645 C646 120.6(12)
C644 C645 H645 119.7
C646 C645 H645 119.7
C641 C646 C645 122.6(11)
C641 C646 H646 118.7
C645 C646 H646 118.7
C711 B7 C731 113.0(10)
C711 B7 C721 115.7(9)
C731 B7 C721 104.2(9)
C711 B7 C741 104.5(9)
C731 B7 C741 111.3(9)
C721 B7 C741 108.4(9)
C716 C711 C712 111.9(12)
C716 C711 B7 127.2(11)
C712 C711 B7 120.5(11)
C713 C712 C711 124.9(12)
C713 C712 H712 117.5
C711 C712 H712 117.5
C714 C713 C712 117.0(13)
C714 C713 H713 121.5
C712 C713 H713 121.5
C715 C714 C713 121.9(15)
C715 C714 H714 119.1
C713 C714 H714 119.1
C714 C715 C716 118.5(14)
C714 C715 H715 120.8
C716 C715 H715 120.8
C711 C716 C715 125.7(13)
C711 C716 H716 117.2
C715 C716 H716 117.2
C726 C721 C722 113.7(10)
C726 C721 B7 123.6(10)
C722 C721 B7 122.4(11)
C723 C722 C721 122.8(12)
C723 C722 H722 118.6
C721 C722 H722 118.6
C724 C723 C722 119.5(13)
C724 C723 H723 120.3
C722 C723 H723 120.3
C723 C724 C725 121.7(14)
C723 C724 H724 119.1
C725 C724 H724 119.1
C724 C725 C726 116.9(14)
C724 C725 H725 121.5
C726 C725 H725 121.5
C721 C726 C725 125.2(12)
C721 C726 H726 117.4
C725 C726 H726 117.4
C736 C731 C732 113.5(12)
C736 C731 B7 125.8(12)
C732 C731 B7 120.2(12)
C731 C732 C733 126.4(16)
C731 C732 H732 116.8
C733 C732 H732 116.8
C734 C733 C732 112.0(16)
C734 C733 H733 124.0
C732 C733 H733 124.0
C735 C734 C733 128.5(17)
C735 C734 H734 115.8
C733 C734 H734 115.8
C734 C735 C736 113.9(16)
C734 C735 H735 123.0
C736 C735 H735 123.0
C731 C736 C735 124.9(15)
C731 C736 H736 117.5
C735 C736 H736 117.5
C746 C741 C742 115.6(10)
C746 C741 B7 120.5(9)
C742 C741 B7 123.6(9)
C743 C742 C741 121.1(11)
C743 C742 H742 119.5
C741 C742 H742 119.5
C742 C743 C744 123.0(12)
C742 C743 H743 118.5
C744 C743 H743 118.5
C745 C744 C743 117.9(12)
C745 C744 H744 121.1
C743 C744 H744 121.1
C744 C745 C746 119.4(11)
C744 C745 H745 120.3
C746 C745 H745 120.3
C741 C746 C745 123.1(10)
C741 C746 H746 118.5
C745 C746 H746 118.5
C821 B8 C841 111.0(9)
C821 B8 C811 114.0(9)
C841 B8 C811 105.0(8)
C821 B8 C831 103.8(9)
C841 B8 C831 113.4(9)
C811 B8 C831 109.9(9)
C812 C811 C816 115.4(10)
C812 C811 B8 122.8(9)
C816 C811 B8 121.4(9)
C813 C812 C811 122.2(10)
C813 C812 H812 118.9
C811 C812 H812 118.9
C812 C813 C814 120.4(12)
C812 C813 H813 119.8
C814 C813 H813 119.8
C815 C814 C813 118.7(12)
C815 C814 H814 120.6
C813 C814 H814 120.6
C814 C815 C816 121.1(11)
C814 C815 H815 119.4
C816 C815 H815 119.4
C815 C816 C811 122.0(10)
C815 C816 H816 119.0
C811 C816 H816 119.0
C822 C821 C826 112.8(10)
C822 C821 B8 124.4(11)
C826 C821 B8 122.8(11)
C821 C822 C823 123.6(13)
C821 C822 H822 118.2
C823 C822 H822 118.2
C824 C823 C822 119.7(14)
C824 C823 H823 120.2
C822 C823 H823 120.2
C823 C824 C825 122.6(14)
C823 C824 H824 118.7
C825 C824 H824 118.7
C824 C825 C826 117.4(14)
C824 C825 H825 121.3
C826 C825 H825 121.3
C825 C826 C821 123.8(13)
C825 C826 H826 118.1
C821 C826 H826 118.1
C832 C831 C836 114.3(10)
C832 C831 B8 122.8(10)
C836 C831 B8 122.8(10)
C831 C832 C833 125.1(12)
C831 C832 H832 117.4
C833 C832 H832 117.4
C834 C833 C832 117.7(13)
C834 C833 H833 121.2
C832 C833 H833 121.2
C835 C834 C833 120.8(12)
C835 C834 H834 119.6
C833 C834 H834 119.6
C834 C835 C836 121.6(12)
C834 C835 H835 119.2
C836 C835 H835 119.2
C835 C836 C831 120.3(11)
C835 C836 H836 119.8
C831 C836 H836 119.8
C842 C841 C846 113.8(10)
C842 C841 B8 121.9(10)
C846 C841 B8 123.8(9)
C841 C842 C843 126.0(11)
C841 C842 H842 117.0
C843 C842 H842 117.0
C842 C843 C844 117.8(11)
C842 C843 H843 121.1
C844 C843 H843 121.1
C845 C844 C843 119.7(12)
C845 C844 H844 120.1
C843 C844 H844 120.1
C844 C845 C846 118.5(11)
C844 C845 H845 120.7
C846 C845 H845 120.7
C845 C846 C841 124.1(10)
C845 C846 H846 117.9
C841 C846 H846 117.9
F16 P1 F12 90.0(5)
F16 P1 F15 89.8(5)
F12 P1 F15 89.9(4)
F16 P1 F14 90.0(6)
F12 P1 F14 178.9(5)
F15 P1 F14 91.2(4)
F16 P1 F13 91.0(5)
F12 P1 F13 90.8(4)
F15 P1 F13 179.0(6)
F14 P1 F13 88.2(4)
F16 P1 F11 180.0(7)
F12 P1 F11 90.0(4)
F15 P1 F11 90.2(5)
F14 P1 F11 90.0(6)
F13 P1 F11 89.0(4)
F24 P2 F25 91.4(6)
F24 P2 F21 88.4(7)
F25 P2 F21 87.1(6)
F24 P2 F23 90.8(7)
F25 P2 F23 174.6(7)
F21 P2 F23 88.0(7)
F24 P2 F22 179.1(8)
F25 P2 F22 88.7(6)
F21 P2 F22 92.5(6)
F23 P2 F22 89.3(6)
F24 P2 F26 94.6(7)
F25 P2 F26 90.5(7)
F21 P2 F26 176.3(7)
F23 P2 F26 94.2(6)
F22 P2 F26 84.5(7)

loop_
_geom_bond_atom_site_label_1
_geom_bond_atom_site_label_2
_geom_bond_distance
RU1 N28 1.925(10)
RU1 N18 2.045(7)
RU1 N214 2.056(7)
RU1 N21 2.070(7)
RU1 N114 2.094(8)
RU1 N11 2.097(7)
N11 C12 1.309(11)
N11 C16 1.383(10)
C12 C13 1.366(13)
C12 H12 0.9400
C13 C14 1.380(14)
C13 H13 0.9400
C14 C15 1.384(13)
C14 H14 0.9400
C15 C16 1.369(13)
C15 H15 0.9400
C16 C17 1.476(12)
C17 N18 1.303(10)
C17 C112 1.404(11)
N18 C19 1.278(10)
C19 C110 1.411(11)
C19 C113 1.459(12)
C110 C111 1.372(12)
C110 H110 0.9400
C111 C112 1.388(12)
C111 C119 1.500(12)
C112 H112 0.9400
C113 C118 1.377(12)
C113 N114 1.387(11)
N114 C115 1.301(11)
C115 C116 1.408(14)
C115 H115 0.9400
C116 C117 1.392(14)
C116 H116 0.9400
C117 C118 1.406(13)
C117 H117 0.9400
C118 H118 0.9400
C119 C124 1.382(12)
C119 C120 1.412(12)
C120 C121 1.359(12)
C120 H120 0.9400
C121 C122 1.412(13)
C121 H121 0.9400
C122 C123 1.382(13)
C122 C125 1.547(13)
C123 C124 1.364(12)
C123 H123 0.9400
C124 H124 0.9400
C125 N126 1.316(11)
C125 N130 1.316(11)
N126 C127 1.456(9)
N126 H126 0.8700
C127 C128 1.449(10)
C127 H12A 0.9800
C127 H12B 0.9800
C128 C129 1.533(10)
C128 H12C 0.9800
C128 H12D 0.9800
C129 H12E 0.9700
C129 H12F 0.9700
C129 H12G 0.9700
N130 C131 1.446(9)
N130 H130 0.8700
C131 C132 1.465(11)
C131 H13A 0.9800
C131 H13B 0.9800
C132 C133 1.589(12)
C132 H13C 0.9800
C132 H13D 0.9800
C133 H13E 0.9700
C133 H13F 0.9700
C133 H13G 0.9700
N21 C22 1.348(11)
N21 C26 1.378(11)
C22 C23 1.374(13)
C22 H22 0.9400
C23 C24 1.430(17)
C23 H23 0.9400
C24 C25 1.395(14)
C24 H24 0.9400
C25 C26 1.371(12)
C25 H25 0.9400
C26 C27 1.468(12)
C27 C212 1.353(14)
C27 N28 1.377(11)
N28 C29 1.379(11)
C29 C210 1.359(15)
C29 C213 1.456(13)
C210 C211 1.393(14)
C210 H210 0.9400
C211 C212 1.413(14)
C211 H211 0.9400
C212 H212 0.9400
C213 N214 1.377(11)
C213 C218 1.390(13)
N214 C215 1.349(10)
C215 C216 1.369(12)
C215 H215 0.9400
C216 C217 1.402(16)
C216 H216 0.9400
C217 C218 1.371(14)
C217 H217 0.9400
C218 H218 0.9400
RU3 N48 1.914(11)
RU3 N38 2.043(8)
RU3 N414 2.047(10)
RU3 N31 2.060(7)
RU3 N41 2.068(10)
RU3 N314 2.093(7)
N31 C32 1.328(10)
N31 C36 1.341(11)
C32 C33 1.370(12)
C32 H32 0.9400
C33 C34 1.354(15)
C33 H33 0.9400
C34 C35 1.384(12)
C34 H34 0.9400
C35 C36 1.406(12)
C35 H35 0.9400
C36 C37 1.443(12)
C37 N38 1.313(10)
C37 C312 1.418(13)
N38 C39 1.318(10)
C39 C310 1.417(13)
C39 C313 1.469(12)
C310 C311 1.404(11)
C310 H310 0.9400
C311 C312 1.401(12)
C311 C319 1.491(13)
C312 H312 0.9400
C313 N314 1.360(11)
C313 C318 1.392(11)
N314 C315 1.332(10)
C315 C316 1.402(12)
C315 H315 0.9400
C316 C317 1.325(15)
C316 H316 0.9400
C317 C318 1.355(12)
C317 H317 0.9400
C318 H318 0.9400
C319 C324 1.375(11)
C319 C320 1.403(11)
C320 C321 1.385(11)
C320 H320 0.9400
C321 C322 1.384(13)
C321 H321 0.9400
C322 C323 1.381(14)
C322 C325 1.501(12)
C323 C324 1.399(12)
C323 H323 0.9400
C324 H324 0.9400
C325 N326 1.315(11)
C325 N330 1.325(11)
N326 C327 1.448(10)
N326 H326 0.8700
C327 C328 1.481(12)
C327 H32A 0.9800
C327 H32B 0.9800
C328 C329 1.590(13)
C328 H32C 0.9800
C328 H32D 0.9800
C329 H32E 0.9700
C329 H32F 0.9700
C329 H32G 0.9700
N330 C331 1.451(10)
N330 H330 0.8700
C331 C332 1.436(13)
C331 H33A 0.9800
C331 H33B 0.9800
C332 C333 1.545(13)
C332 H33C 0.9800
C332 H33D 0.9800
C333 H33E 0.9700
C333 H33F 0.9700
C333 H33G 0.9700
N41 C42 1.324(13)
N41 C46 1.354(12)
C42 C43 1.331(15)
C42 H42 0.9400
C43 C44 1.442(19)
C43 H43 0.9400
C44 C45 1.357(17)
C44 H44 0.9400
C45 C46 1.359(14)
C45 H45 0.9400
C46 C47 1.437(15)
C47 C412 1.374(16)
C47 N48 1.428(13)
N48 C49 1.388(12)
C49 C410 1.367(16)
C49 C413 1.466(15)
C410 C411 1.329(17)
C410 H410 0.9400
C411 C412 1.406(17)
C411 H411 0.9400
C412 H412 0.9400
C413 C418 1.345(13)
C413 N414 1.371(12)
N414 C415 1.328(14)
C415 C416 1.373(14)
C415 H415 0.9400
C416 C417 1.419(17)
C416 H416 0.9400
C417 C418 1.384(16)
C417 H417 0.9400
C418 H418 0.9400
B5 C521 1.626(14)
B5 C541 1.654(13)
B5 C531 1.666(14)
B5 C511 1.673(13)
C511 C516 1.355(12)
C511 C512 1.412(12)
C512 C513 1.368(13)
C512 H512 0.9400
C513 C514 1.431(15)
C513 H513 0.9400
C514 C515 1.363(15)
C514 H514 0.9400
C515 C516 1.449(13)
C515 H515 0.9400
C516 H516 0.9400
C521 C526 1.412(13)
C521 C522 1.473(13)
C522 C523 1.328(15)
C522 H522 0.9400
C523 C524 1.394(16)
C523 H523 0.9400
C524 C525 1.403(16)
C524 H524 0.9400
C525 C526 1.384(14)
C525 H525 0.9400
C526 H526 0.9400
C531 C532 1.362(14)
C531 C536 1.378(13)
C532 C533 1.358(15)
C532 H532 0.9400
C533 C534 1.404(17)
C533 H533 0.9400
C534 C535 1.355(16)
C534 H534 0.9400
C535 C536 1.411(14)
C535 H535 0.9400
C536 H536 0.9400
C541 C546 1.398(12)
C541 C542 1.400(13)
C542 C543 1.378(14)
C542 H542 0.9400
C543 C544 1.389(16)
C543 H543 0.9400
C544 C545 1.412(16)
C544 H544 0.9400
C545 C546 1.396(13)
C545 H545 0.9400
C546 H546 0.9400
B6 C621 1.615(14)
B6 C611 1.643(14)
B6 C641 1.645(13)
B6 C631 1.691(13)
C611 C612 1.386(14)
C611 C616 1.388(14)
C612 C613 1.413(17)
C612 H612 0.9400
C613 C614 1.372(18)
C613 H613 0.9400
C614 C615 1.364(19)
C614 H614 0.9400
C615 C616 1.370(17)
C615 H615 0.9400
C616 H616 0.9400
C621 C622 1.379(13)
C621 C626 1.433(13)
C622 C623 1.398(15)
C622 H622 0.9400
C623 C624 1.378(18)
C623 H623 0.9400
C624 C625 1.392(18)
C624 H624 0.9400
C625 C626 1.309(15)
C625 H625 0.9400
C626 H626 0.9400
C631 C632 1.355(13)
C631 C636 1.362(13)
C632 C633 1.457(15)
C632 H632 0.9400
C633 C634 1.410(19)
C633 H633 0.9400
C634 C635 1.353(19)
C634 H634 0.9400
C635 C636 1.374(14)
C635 H635 0.9400
C636 H636 0.9400
C641 C646 1.389(13)
C641 C642 1.395(12)
C642 C643 1.399(13)
C642 H642 0.9400
C643 C644 1.349(15)
C643 H643 0.9400
C644 C645 1.393(15)
C644 H644 0.9400
C645 C646 1.394(14)
C645 H645 0.9400
C646 H646 0.9400
B7 C711 1.599(16)
B7 C731 1.636(15)
B7 C721 1.644(15)
B7 C741 1.680(15)
C711 C716 1.323(14)
C711 C712 1.390(14)
C712 C713 1.389(15)
C712 H712 0.9400
C713 C714 1.345(17)
C713 H713 0.9400
C714 C715 1.298(16)
C714 H714 0.9400
C715 C716 1.406(16)
C715 H715 0.9400
C716 H716 0.9400
C721 C726 1.387(15)
C721 C722 1.406(14)
C722 C723 1.406(15)
C722 H722 0.9400
C723 C724 1.361(18)
C723 H723 0.9400
C724 C725 1.366(17)
C724 H724 0.9400
C725 C726 1.418(15)
C725 H725 0.9400
C726 H726 0.9400
C731 C736 1.371(16)
C731 C732 1.392(16)
C732 C733 1.404(15)
C732 H732 0.9400
C733 C734 1.37(2)
C733 H733 0.9400
C734 C735 1.33(2)
C734 H734 0.9400
C735 C736 1.424(16)
C735 H735 0.9400
C736 H736 0.9400
C741 C746 1.395(13)
C741 C742 1.416(13)
C742 C743 1.354(15)
C742 H742 0.9400
C743 C744 1.396(17)
C743 H743 0.9400
C744 C745 1.375(17)
C744 H744 0.9400
C745 C746 1.409(15)
C745 H745 0.9400
C746 H746 0.9400
B8 C821 1.588(15)
B8 C841 1.635(16)
B8 C811 1.641(15)
B8 C831 1.676(14)
C811 C812 1.396(13)
C811 C816 1.406(13)
C812 C813 1.381(15)
C812 H812 0.9400
C813 C814 1.395(17)
C813 H813 0.9400
C814 C815 1.347(17)
C814 H814 0.9400
C815 C816 1.390(15)
C815 H815 0.9400
C816 H816 0.9400
C821 C822 1.406(13)
C821 C826 1.431(15)
C822 C823 1.425(14)
C822 H822 0.9400
C823 C824 1.306(16)
C823 H823 0.9400
C824 C825 1.396(17)
C824 H824 0.9400
C825 C826 1.411(15)
C825 H825 0.9400
C826 H826 0.9400
C831 C832 1.375(14)
C831 C836 1.420(14)
C832 C833 1.402(15)
C832 H832 0.9400
C833 C834 1.350(17)
C833 H833 0.9400
C834 C835 1.343(17)
C834 H834 0.9400
C835 C836 1.398(14)
C835 H835 0.9400
C836 H836 0.9400
C841 C842 1.361(13)
C841 C846 1.402(13)
C842 C843 1.370(14)
C842 H842 0.9400
C843 C844 1.422(15)
C843 H843 0.9400
C844 C845 1.362(15)
C844 H844 0.9400
C845 C846 1.398(15)
C845 H845 0.9400
C846 H846 0.9400
P1 F16 1.545(9)
P1 F12 1.583(7)
P1 F15 1.584(7)
P1 F14 1.585(8)
P1 F13 1.598(7)
P1 F11 1.622(8)
P2 F24 1.567(11)
P2 F25 1.579(10)
P2 F21 1.584(9)
P2 F23 1.588(10)
P2 F22 1.600(10)
P2 F26 1.635(11)

loop_
_geom_hbond_atom_site_label_D
_geom_hbond_atom_site_label_H
_geom_hbond_atom_site_label_A
_geom_hbond_distance_DH
_geom_hbond_distance_HA
_geom_hbond_distance_DA
_geom_hbond_angle_DHA
_geom_hbond_site_symmetry_A
N326 H326 F15_$1 0.87 1.98 2.844(11) 173.5 2_646
N330 H330 F21_$2 0.87 2.28 3.066(14) 151.2 1_655
N330 H330 F25_$2 0.87 2.35 3.004(14) 132.4 1_655

loop_
_geom_torsion_atom_site_label_1
_geom_torsion_atom_site_label_2
_geom_torsion_atom_site_label_3
_geom_torsion_atom_site_label_4
_geom_torsion
C16 N11 C12 C13 -2.3(14)
RU1 N11 C12 C13 -176.3(7)
N11 C12 C13 C14 1.7(16)
C12 C13 C14 C15 -0.9(16)
C13 C14 C15 C16 1.0(16)
C14 C15 C16 N11 -1.6(14)
C14 C15 C16 C17 -179.1(9)
C12 N11 C16 C15 2.3(13)
RU1 N11 C16 C15 177.1(7)
C12 N11 C16 C17 -179.9(8)
RU1 N11 C16 C17 -5.2(9)
C15 C16 C17 N18 -179.0(8)
N11 C16 C17 N18 3.4(12)
C15 C16 C17 C112 -0.3(15)
N11 C16 C17 C112 -177.9(8)
C112 C17 N18 C19 -1.3(13)
C16 C17 N18 C19 177.6(8)
C112 C17 N18 RU1 -178.5(6)
C16 C17 N18 RU1 0.3(10)
C17 N18 C19 C110 0.1(13)
RU1 N18 C19 C110 177.4(6)
C17 N18 C19 C113 177.9(8)
RU1 N18 C19 C113 -4.8(10)
N18 C19 C110 C111 1.0(13)
C113 C19 C110 C111 -176.6(8)
C19 C110 C111 C112 -0.9(13)
C19 C110 C111 C119 179.9(8)
C110 C111 C112 C17 -0.2(13)
C119 C111 C112 C17 179.0(8)
N18 C17 C112 C111 1.3(13)
C16 C17 C112 C111 -177.5(8)
N18 C19 C113 C118 -170.1(8)
C110 C19 C113 C118 7.5(15)
N18 C19 C113 N114 6.9(12)
C110 C19 C113 N114 -175.5(8)
C118 C113 N114 C115 1.2(13)
C19 C113 N114 C115 -176.0(8)
C118 C113 N114 RU1 171.8(7)
C19 C113 N114 RU1 -5.5(10)
C113 N114 C115 C116 -2.5(15)
RU1 N114 C115 C116 -171.6(7)
N114 C115 C116 C117 1.9(16)
C115 C116 C117 C118 0.1(15)
N114 C113 C118 C117 0.7(14)
C19 C113 C118 C117 177.6(9)
C116 C117 C118 C113 -1.3(15)
C110 C111 C119 C124 30.9(14)
C112 C111 C119 C124 -148.3(10)
C110 C111 C119 C120 -143.8(9)
C112 C111 C119 C120 37.0(14)
C124 C119 C120 C121 2.9(15)
C111 C119 C120 C121 177.9(9)
C119 C120 C121 C122 -2.4(16)
C120 C121 C122 C123 -1.2(16)
C120 C121 C122 C125 -178.2(10)
C121 C122 C123 C124 4.2(17)
C125 C122 C123 C124 -178.8(10)
C122 C123 C124 C119 -3.6(17)
C120 C119 C124 C123 0.2(15)
C111 C119 C124 C123 -174.7(10)
C123 C122 C125 N126 46.7(15)
C121 C122 C125 N126 -136.3(12)
C123 C122 C125 N130 -135.9(12)
C121 C122 C125 N130 41.1(16)
N130 C125 N126 C127 7.1(19)
C122 C125 N126 C127 -175.7(10)
C125 N126 C127 C128 72.1(16)
N126 C127 C128 C129 179.6(10)
N126 C125 N130 C131 -165.6(11)
C122 C125 N130 C131 17.2(19)
C125 N130 C131 C132 139.5(13)
N130 C131 C132 C133 178.5(12)
C26 N21 C22 C23 -1.6(15)
RU1 N21 C22 C23 -174.3(8)
N21 C22 C23 C24 2.8(17)
C22 C23 C24 C25 -3.5(17)
C23 C24 C25 C26 3.3(17)
C24 C25 C26 N21 -2.2(17)
C24 C25 C26 C27 178.7(10)
C22 N21 C26 C25 1.3(15)
RU1 N21 C26 C25 174.8(8)
C22 N21 C26 C27 -179.5(9)
RU1 N21 C26 C27 -6.0(11)
C25 C26 C27 C212 4.3(18)
N21 C26 C27 C212 -174.8(11)
C25 C26 C27 N28 -174.9(10)
N21 C26 C27 N28 5.9(12)
C212 C27 N28 C29 -1.5(15)
C26 C27 N28 C29 177.8(9)
C212 C27 N28 RU1 177.5(8)
C26 C27 N28 RU1 -3.2(11)
C27 N28 C29 C210 4.0(15)
RU1 N28 C29 C210 -175.0(9)
C27 N28 C29 C213 179.5(9)
RU1 N28 C29 C213 0.5(12)
N28 C29 C210 C211 -3.0(19)
C213 C29 C210 C211 -177.7(11)
C29 C210 C211 C212 -0.5(19)
N28 C27 C212 C211 -1.9(18)
C26 C27 C212 C211 178.9(11)
C210 C211 C212 C27 2.9(18)
C210 C29 C213 N214 178.5(11)
N28 C29 C213 N214 3.3(13)
C210 C29 C213 C218 -5.5(19)
N28 C29 C213 C218 179.3(10)
C218 C213 N214 C215 1.6(15)
C29 C213 N214 C215 177.8(9)
C218 C213 N214 RU1 178.4(8)
C29 C213 N214 RU1 -5.3(11)
C213 N214 C215 C216 -0.7(15)
RU1 N214 C215 C216 -177.0(8)
N214 C215 C216 C217 0.5(17)
C215 C216 C217 C218 -1.2(18)
C216 C217 C218 C213 2.1(19)
N214 C213 C218 C217 -2.4(17)
C29 C213 C218 C217 -178.2(11)
C36 N31 C32 C33 -3.4(16)
RU3 N31 C32 C33 177.0(8)
N31 C32 C33 C34 2.0(18)
C32 C33 C34 C35 -1.6(18)
C33 C34 C35 C36 2.7(17)
C32 N31 C36 C35 4.5(15)
RU3 N31 C36 C35 -175.8(8)
C32 N31 C36 C37 -179.2(9)
RU3 N31 C36 C37 0.5(11)
C34 C35 C36 N31 -4.2(16)
C34 C35 C36 C37 179.7(9)
N31 C36 C37 N38 1.0(13)
C35 C36 C37 N38 177.3(9)
N31 C36 C37 C312 179.0(10)
C35 C36 C37 C312 -4.7(17)
C312 C37 N38 C39 0.6(14)
C36 C37 N38 C39 178.9(9)
C312 C37 N38 RU3 179.7(7)
C36 C37 N38 RU3 -2.0(11)
C37 N38 C39 C310 2.8(14)
RU3 N38 C39 C310 -176.3(7)
C37 N38 C39 C313 178.4(9)
RU3 N38 C39 C313 -0.7(11)
N38 C39 C310 C311 -3.0(14)
C313 C39 C310 C311 -178.2(9)
C39 C310 C311 C312 0.2(14)
C39 C310 C311 C319 -178.7(9)
C310 C311 C312 C37 3.2(15)
C319 C311 C312 C37 -177.9(9)
N38 C37 C312 C311 -3.6(15)
C36 C37 C312 C311 178.4(10)
N38 C39 C313 N314 1.1(13)
C310 C39 C313 N314 176.3(10)
N38 C39 C313 C318 175.8(9)
C310 C39 C313 C318 -8.9(16)
C318 C313 N314 C315 4.6(15)
C39 C313 N314 C315 179.5(9)
C318 C313 N314 RU3 -175.8(7)
C39 C313 N314 RU3 -0.9(11)
C313 N314 C315 C316 -3.6(15)
RU3 N314 C315 C316 176.8(7)
N314 C315 C316 C317 2.4(16)
C315 C316 C317 C318 -2.0(17)
C316 C317 C318 C313 3.0(17)
N314 C313 C318 C317 -4.3(16)
C39 C313 C318 C317 -178.7(9)
C312 C311 C319 C324 -49.7(13)
C310 C311 C319 C324 129.1(10)
C312 C311 C319 C320 130.6(10)
C310 C311 C319 C320 -50.6(12)
C324 C319 C320 C321 2.3(14)
C311 C319 C320 C321 -178.0(8)
C319 C320 C321 C322 -2.8(15)
C320 C321 C322 C323 2.3(16)
C320 C321 C322 C325 -179.9(9)
C321 C322 C323 C324 -1.3(17)
C325 C322 C323 C324 -179.0(9)
C320 C319 C324 C323 -1.2(14)
C311 C319 C324 C323 179.1(9)
C322 C323 C324 C319 0.7(16)
C323 C322 C325 N326 64.6(18)
C321 C322 C325 N326 -113.2(15)
C323 C322 C325 N330 -108.3(15)
C321 C322 C325 N330 73.9(17)
N330 C325 N326 C327 -4(3)
C322 C325 N326 C327 -177.3(13)
C325 N326 C327 C328 -93.5(19)
N326 C327 C328 C329 -168.3(13)
N326 C325 N330 C331 -163.8(15)
C322 C325 N330 C331 9(2)
C325 N330 C331 C332 95(2)
N330 C331 C332 C333 34(3)
C46 N41 C42 C43 -1.9(19)
RU3 N41 C42 C43 -177.6(11)
N41 C42 C43 C44 0(2)
C42 C43 C44 C45 2(2)
C43 C44 C45 C46 -1(2)
C42 N41 C46 C45 2.9(16)
RU3 N41 C46 C45 179.2(8)
C42 N41 C46 C47 -177.6(10)
RU3 N41 C46 C47 -1.4(12)
C44 C45 C46 N41 -1.6(18)
C44 C45 C46 C47 179.0(12)
N41 C46 C47 C412 -179.7(11)
C45 C46 C47 C412 -0.3(19)
N41 C46 C47 N48 1.3(13)
C45 C46 C47 N48 -179.3(9)
C412 C47 N48 C49 2.3(13)
C46 C47 N48 C49 -178.5(8)
C412 C47 N48 RU3 -179.7(8)
C46 C47 N48 RU3 -0.6(10)
C47 N48 C49 C410 2.0(13)
RU3 N48 C49 C410 -175.9(8)
C47 N48 C49 C413 178.7(8)
RU3 N48 C49 C413 0.8(10)
N48 C49 C410 C411 -4.9(18)
C413 C49 C410 C411 179.1(11)
C49 C410 C411 C412 3.4(19)
N48 C47 C412 C411 -3.8(17)
C46 C47 C412 C411 177.2(11)
C410 C411 C412 C47 1.1(18)
C410 C49 C413 C418 -3.6(17)
N48 C49 C413 C418 -179.9(9)
C410 C49 C413 N414 178.4(11)
N48 C49 C413 N414 2.1(12)
C418 C413 N414 C415 1.1(15)
C49 C413 N414 C415 179.1(9)
C418 C413 N414 RU3 178.3(8)
C49 C413 N414 RU3 -3.8(11)
C413 N414 C415 C416 -0.5(16)
RU3 N414 C415 C416 -177.1(8)
N414 C415 C416 C417 0.6(18)
C415 C416 C417 C418 -1.2(17)
N414 C413 C418 C417 -1.9(16)
C49 C413 C418 C417 -179.7(10)
C416 C417 C418 C413 1.8(17)
C521 B5 C511 C516 155.3(9)
C541 B5 C511 C516 -80.9(10)
C531 B5 C511 C516 37.9(12)
C521 B5 C511 C512 -31.8(11)
C541 B5 C511 C512 92.0(10)
C531 B5 C511 C512 -149.3(8)
C516 C511 C512 C513 0.4(13)
B5 C511 C512 C513 -172.8(8)
C511 C512 C513 C514 -1.4(14)
C512 C513 C514 C515 0.9(14)
C513 C514 C515 C516 0.6(14)
C512 C511 C516 C515 1.3(13)
B5 C511 C516 C515 174.4(8)
C514 C515 C516 C511 -1.8(14)
C541 B5 C521 C526 -162.1(8)
C531 B5 C521 C526 77.7(10)
C511 B5 C521 C526 -44.8(11)
C541 B5 C521 C522 25.2(12)
C531 B5 C521 C522 -94.9(10)
C511 B5 C521 C522 142.5(8)
C526 C521 C522 C523 1.0(14)
B5 C521 C522 C523 174.1(9)
C521 C522 C523 C524 0.7(18)
C522 C523 C524 C525 -2.7(19)
C523 C524 C525 C526 3.1(18)
C524 C525 C526 C521 -1.6(17)
C522 C521 C526 C525 -0.6(14)
B5 C521 C526 C525 -173.6(9)
C521 B5 C531 C532 74.7(12)
C541 B5 C531 C532 -48.8(13)
C511 B5 C531 C532 -164.1(10)
C521 B5 C531 C536 -101.5(12)
C541 B5 C531 C536 135.1(11)
C511 B5 C531 C536 19.8(15)
C536 C531 C532 C533 0.4(18)
B5 C531 C532 C533 -176.2(11)
C531 C532 C533 C534 -2(2)
C532 C533 C534 C535 1(2)
C533 C534 C535 C536 1(2)
C532 C531 C536 C535 1.6(17)
B5 C531 C536 C535 177.9(10)
C534 C535 C536 C531 -2.4(19)
C521 B5 C541 C546 40.8(12)
C531 B5 C541 C546 158.1(9)
C511 B5 C541 C546 -80.7(11)
C521 B5 C541 C542 -145.6(10)
C531 B5 C541 C542 -28.3(13)
C511 B5 C541 C542 92.9(11)
C546 C541 C542 C543 -2.8(16)
B5 C541 C542 C543 -176.6(10)
C541 C542 C543 C544 3(2)
C542 C543 C544 C545 -1(2)
C543 C544 C545 C546 -1.2(17)
C544 C545 C546 C541 1.0(16)
C542 C541 C546 C545 1.0(15)
B5 C541 C546 C545 174.9(9)
C621 B6 C611 C612 -98.5(12)
C641 B6 C611 C612 137.4(11)
C631 B6 C611 C612 21.8(15)
C621 B6 C611 C616 77.2(12)
C641 B6 C611 C616 -47.0(14)
C631 B6 C611 C616 -162.6(10)
C616 C611 C612 C613 0.4(18)
B6 C611 C612 C613 176.2(12)
C611 C612 C613 C614 0(2)
C612 C613 C614 C615 -1(2)
C613 C614 C615 C616 1(2)
C614 C615 C616 C611 -1(2)
C612 C611 C616 C615 0.2(19)
B6 C611 C616 C615 -175.9(11)
C611 B6 C621 C622 78.0(11)
C641 B6 C621 C622 -160.3(9)
C631 B6 C621 C622 -44.6(12)
C611 B6 C621 C626 -95.4(10)
C641 B6 C621 C626 26.3(13)
C631 B6 C621 C626 142.1(9)
C626 C621 C622 C623 1.4(15)
B6 C621 C622 C623 -172.6(10)
C621 C622 C623 C624 -2.9(19)
C622 C623 C624 C625 2(2)
C623 C624 C625 C626 0(2)
C624 C625 C626 C621 -1.8(19)
C622 C621 C626 C625 1.0(15)
B6 C621 C626 C625 175.0(10)
C621 B6 C631 C632 153.3(9)
C611 B6 C631 C632 36.3(13)
C641 B6 C631 C632 -83.8(10)
C621 B6 C631 C636 -32.1(12)
C611 B6 C631 C636 -149.0(9)
C641 B6 C631 C636 90.8(10)
C636 C631 C632 C633 0.0(15)
B6 C631 C632 C633 174.7(9)
C631 C632 C633 C634 -2.5(16)
C632 C633 C634 C635 4(2)
C633 C634 C635 C636 -4(2)
C632 C631 C636 C635 1.0(16)
B6 C631 C636 C635 -173.7(10)
C634 C635 C636 C631 0.8(19)
C621 B6 C641 C646 -150.5(9)
C611 B6 C641 C646 -32.5(13)
C631 B6 C641 C646 89.6(11)
C621 B6 C641 C642 36.5(13)
C611 B6 C641 C642 154.5(9)
C631 B6 C641 C642 -83.4(11)
C646 C641 C642 C643 3.3(15)
B6 C641 C642 C643 176.7(9)
C641 C642 C643 C644 -2.1(17)
C642 C643 C644 C645 -1.7(18)
C643 C644 C645 C646 4.2(19)
C642 C641 C646 C645 -0.7(15)
B6 C641 C646 C645 -174.3(10)
C644 C645 C646 C641 -3.0(18)
C731 B7 C711 C716 -144.0(11)
C721 B7 C711 C716 -24.1(15)
C741 B7 C711 C716 95.0(12)
C731 B7 C711 C712 43.5(14)
C721 B7 C711 C712 163.4(9)
C741 B7 C711 C712 -77.5(11)
C716 C711 C712 C713 1.4(16)
B7 C711 C712 C713 175.0(11)
C711 C712 C713 C714 -3.6(19)
C712 C713 C714 C715 5(2)
C713 C714 C715 C716 -4(2)
C712 C711 C716 C715 -0.5(16)
B7 C711 C716 C715 -173.5(11)
C714 C715 C716 C711 1.9(19)
C711 B7 C721 C726 150.0(10)
C731 B7 C721 C726 -85.4(12)
C741 B7 C721 C726 33.1(13)
C711 B7 C721 C722 -36.6(14)
C731 B7 C721 C722 88.0(12)
C741 B7 C721 C722 -153.5(10)
C726 C721 C722 C723 -1.8(16)
B7 C721 C722 C723 -175.8(10)
C721 C722 C723 C724 -0.2(19)
C722 C723 C724 C725 3(2)
C723 C724 C725 C726 -4(2)
C722 C721 C726 C725 0.9(16)
B7 C721 C726 C725 174.9(10)
C724 C725 C726 C721 2.0(18)
C711 B7 C731 C736 -151.3(11)
C721 B7 C731 C736 82.4(13)
C741 B7 C731 C736 -34.1(15)
C711 B7 C731 C732 37.0(14)
C721 B7 C731 C732 -89.4(12)
C741 B7 C731 C732 154.1(10)
C736 C731 C732 C733 1.5(18)
B7 C731 C732 C733 174.2(12)
C731 C732 C733 C734 3(2)
C732 C733 C734 C735 -10(3)
C733 C734 C735 C736 10(3)
C732 C731 C736 C735 -1.6(17)
B7 C731 C736 C735 -173.8(11)
C734 C735 C736 C731 -3(2)
C711 B7 C741 C746 -80.6(12)
C731 B7 C741 C746 157.2(10)
C721 B7 C741 C746 43.3(14)
C711 B7 C741 C742 92.3(12)
C731 B7 C741 C742 -29.9(15)
C721 B7 C741 C742 -143.8(11)
C746 C741 C742 C743 -0.7(17)
B7 C741 C742 C743 -173.9(12)
C741 C742 C743 C744 -1(2)
C742 C743 C744 C745 1(2)
C743 C744 C745 C746 0.1(19)
C742 C741 C746 C745 1.8(17)
B7 C741 C746 C745 175.2(11)
C744 C745 C746 C741 -1.6(18)
C821 B8 C811 C812 -33.8(16)
C841 B8 C811 C812 87.9(12)
C831 B8 C811 C812 -149.8(11)
C821 B8 C811 C816 154.5(10)
C841 B8 C811 C816 -83.8(12)
C831 B8 C811 C816 38.5(14)
C816 C811 C812 C813 -4.2(17)
B8 C811 C812 C813 -176.4(11)
C811 C812 C813 C814 4.1(19)
C812 C813 C814 C815 -3(2)
C813 C814 C815 C816 2(2)
C814 C815 C816 C811 -2.5(19)
C812 C811 C816 C815 3.4(17)
B8 C811 C816 C815 175.7(11)
C841 B8 C821 C822 34.9(13)
C811 B8 C821 C822 153.2(10)
C831 B8 C821 C822 -87.2(13)
C841 B8 C821 C826 -148.0(10)
C811 B8 C821 C826 -29.7(15)
C831 B8 C821 C826 89.8(12)
C826 C821 C822 C823 -2.4(16)
B8 C821 C822 C823 175.0(10)
C821 C822 C823 C824 3.5(18)
C822 C823 C824 C825 -3(2)
C823 C824 C825 C826 0.7(19)
C824 C825 C826 C821 0.3(18)
C822 C821 C826 C825 0.6(16)
B8 C821 C826 C825 -176.8(10)
C821 B8 C831 C832 -85.8(12)
C841 B8 C831 C832 153.6(10)
C811 B8 C831 C832 36.4(14)
C821 B8 C831 C836 90.4(12)
C841 B8 C831 C836 -30.2(13)
C811 B8 C831 C836 -147.3(10)
C836 C831 C832 C833 0.6(17)
B8 C831 C832 C833 177.1(11)
C831 C832 C833 C834 0(2)
C832 C833 C834 C835 -3(2)
C833 C834 C835 C836 4(2)
C834 C835 C836 C831 -3.1(17)
C832 C831 C836 C835 0.7(15)
B8 C831 C836 C835 -175.8(9)
C821 B8 C841 C842 44.9(13)
C811 B8 C841 C842 -78.7(11)
C831 B8 C841 C842 161.3(9)
C821 B8 C841 C846 -143.8(9)
C811 B8 C841 C846 92.6(10)
C831 B8 C841 C846 -27.4(13)
C846 C841 C842 C843 1.5(16)
B8 C841 C842 C843 173.6(10)
C841 C842 C843 C844 -1.1(17)
C842 C843 C844 C845 2.1(16)
C843 C844 C845 C846 -3.6(15)
C844 C845 C846 C841 4.3(15)
C842 C841 C846 C845 -3.1(14)
B8 C841 C846 C845 -175.1(9)
